data_7106410
loop_
_publ_author_name
'John S. Hart'
'Fraser J. White'
'Jason B. Love'

_publ_section_title
;
 Donor-extended tripodal pyrroles: encapsulation, metallation, and
 H-bonded tautomers
;
_journal_name_full Chem.Commun.
_journal_page_first 5711
_journal_paper_doi 10.1039/c1cc11378j
_journal_volume 47
_journal_year 2011
_chemical_formula_sum 'C100 H156 Li12 N12 O13.5'
_chemical_formula_weight 1825.65
_chemical_name_systematic
;
?
;
_space_group_IT_number 14
_symmetry_cell_setting monoclinic
_symmetry_space_group_name_Hall '-P 2ybc'
_symmetry_space_group_name_H-M 'P 1 21/c 1'
_atom_sites_solution_hydrogens geom
_atom_sites_solution_primary direct
_atom_sites_solution_secondary difmap
_audit_creation_date 2011-03-08T12:25:39-00:00
_audit_creation_method 'WinGX routine CIF_UPDATE'
_cell_angle_alpha 90
_cell_angle_beta 109.511(4)
_cell_angle_gamma 90
_cell_formula_units_Z 2
_cell_length_a 14.2257(5)
_cell_length_b 20.6980(6)
_cell_length_c 20.3016(6)
_cell_measurement_reflns_used 8223
_cell_measurement_temperature 150(2)
_cell_measurement_theta_max 29.0853
_cell_measurement_theta_min 2.8916
_cell_volume 5634.4(3)
_computing_cell_refinement
;
CrysAlisPro, Oxford Diffraction Ltd.,
Version 1.171.33.55 (release 05-01-2010 CrysAlis171 .NET)
(compiled Jan 5 2010,16:28:46)
;
_computing_data_collection
;
CrysAlisPro, Oxford Diffraction Ltd.,
Version 1.171.33.55 (release 05-01-2010 CrysAlis171 .NET)
(compiled Jan 5 2010,16:28:46)
;
_computing_data_reduction
;
CrysAlisPro, Oxford Diffraction Ltd.,
Version 1.171.33.55 (release 05-01-2010 CrysAlis171 .NET)
(compiled Jan 5 2010,16:28:46)
;
_computing_structure_refinement 'SHELXL-97 (Sheldrick, 1997)'
_computing_structure_solution 'SHELXS-97 (Sheldrick, 1990)'
_diffrn_ambient_temperature 150(2)
_diffrn_detector_area_resol_mean 16.1042
_diffrn_measured_fraction_theta_full 0.998
_diffrn_measured_fraction_theta_max 0.869
_diffrn_measurement_device_type 'Xcalibur, Eos'
_diffrn_measurement_method '\w scans'
_diffrn_radiation_monochromator graphite
_diffrn_radiation_type MoK\a
_diffrn_radiation_wavelength 0.71073
_diffrn_reflns_av_R_equivalents 0.0333
_diffrn_reflns_av_unetI/netI 0.1168
_diffrn_reflns_limit_h_max 17
_diffrn_reflns_limit_h_min -15
_diffrn_reflns_limit_k_max 15
_diffrn_reflns_limit_k_min -26
_diffrn_reflns_limit_l_max 25
_diffrn_reflns_limit_l_min -25
_diffrn_reflns_number 37811
_diffrn_reflns_theta_full 25
_diffrn_reflns_theta_max 29.15
_diffrn_reflns_theta_min 2.9
_diffrn_standards_number 38440
_exptl_absorpt_coefficient_mu 0.069
_exptl_absorpt_correction_T_max 1
_exptl_absorpt_correction_T_min 0.93142
_exptl_absorpt_correction_type multi-scan
_exptl_absorpt_process_details
;
CrysAlisPro, Oxford Diffraction Ltd.,
Version 1.171.33.55 (release 05-01-2010 CrysAlis171 .NET)
(compiled Jan 5 2010,16:28:46)
Empirical absorption correction using spherical harmonics,
implemented in SCALE3 ABSPACK scaling algorithm.
;
_exptl_crystal_colour colourless
_exptl_crystal_density_diffrn 1.076
_exptl_crystal_density_method 'not measured'
_exptl_crystal_description block
_exptl_crystal_F_000 1968
_exptl_crystal_size_max 0.499
_exptl_crystal_size_mid 0.316
_exptl_crystal_size_min 0.167
_refine_diff_density_max 0.925
_refine_diff_density_min -0.374
_refine_diff_density_rms 0.088
_refine_ls_extinction_method none
_refine_ls_goodness_of_fit_ref 1.011
_refine_ls_hydrogen_treatment mixed
_refine_ls_matrix_type full
_refine_ls_number_parameters 631
_refine_ls_number_reflns 13199
_refine_ls_number_restraints 61
_refine_ls_restrained_S_all 1.026
_refine_ls_R_factor_all 0.1414
_refine_ls_R_factor_gt 0.0762
_refine_ls_shift/su_max 0
_refine_ls_shift/su_mean 0
_refine_ls_structure_factor_coef Fsqd
_refine_ls_weighting_details 'calc w=1/[\s^2^(Fo^2^)+(0.1302P)^2^+0.0000P] where P=(Fo^2^+2Fc^2^)/3'
_refine_ls_weighting_scheme calc
_refine_ls_wR_factor_ref 0.254
_reflns_number_gt 5744
_reflns_number_total 13199
_reflns_threshold_expression >2sigma(I)
_cod_data_source_file c1cc11378j.txt
_cod_data_source_block j10015
_cod_original_formula_sum 'C100 H156 Li12 N12 O13.50'
_cod_database_code 7106410

loop_
_symmetry_equiv_pos_as_xyz
'x, y, z'
'-x, y+1/2, -z+1/2'
'-x, -y, -z'
'x, -y-1/2, z-1/2'

loop_
_atom_site_label
_atom_site_fract_x
_atom_site_fract_y
_atom_site_fract_z
_atom_site_U_iso_or_equiv
_atom_site_adp_type
_atom_site_calc_flag
_atom_site_refinement_flags
_atom_site_occupancy
_atom_site_disorder_assembly
_atom_site_disorder_group
_atom_site_type_symbol
C1 0.1862(3) 0.01184(17) 0.70127(16) 0.0351(8) Uani d . 1 . . C
H1A 0.133 0.0265 0.6593 0.053 Uiso calc R 1 . . H
H1B 0.2085 -0.0313 0.693 0.053 Uiso calc R 1 . . H
H1C 0.2424 0.0421 0.7122 0.053 Uiso calc R 1 . . H
C2 0.1465(2) 0.00897(15) 0.76314(15) 0.0255(7) Uani d . 1 . . C
C3 0.2343(2) -0.01096(15) 0.82821(15) 0.0265(7) Uani d . 1 . . C
C4 0.3308(2) -0.02627(17) 0.82984(17) 0.0358(8) Uani d . 1 . . C
H4 0.3546 -0.0265 0.7914 0.043 Uiso calc R 1 . . H
C5 0.3846(2) -0.04100(17) 0.89862(18) 0.0378(8) Uani d . 1 . . C
H5 0.4528 -0.0534 0.9165 0.045 Uiso calc R 1 . . H
C6 0.3206(2) -0.03418(15) 0.93632(16) 0.0282(7) Uani d . 1 . . C
C7 0.3517(3) -0.04797(16) 1.01024(17) 0.0367(8) Uani d . 1 A . C
H7 0.4203 -0.0579 1.0319 0.044 Uiso calc R 1 . . H
C8B 0.3383(3) -0.0656(2) 1.1250(2) 0.0222(12) Uiso d PU 0.691(7) A 1 C
H8B 0.2995 -0.0426 1.1508 0.027 Uiso calc PR 0.691(7) A 1 H
C9A 0.3008(10) -0.1329(6) 1.1343(6) 0.025(3) Uiso d PU 0.309(7) A 2 C
H9AA 0.2605 -0.1592 1.094 0.03 Uiso calc PR 0.309(7) A 2 H
H9AB 0.2565 -0.1078 1.1533 0.03 Uiso calc PR 0.309(7) A 2 H
C10B 0.3453(5) -0.1547(3) 1.2099(3) 0.0474(16) Uiso d PU 0.691(7) A 1 C
H10A 0.3022 -0.1268 1.2274 0.057 Uiso calc PR 0.691(7) A 1 H
H10B 0.3315 -0.2004 1.2179 0.057 Uiso calc PR 0.691(7) A 1 H
C11A 0.4069(11) -0.1374(6) 1.2567(7) 0.044(3) Uiso d PU 0.309(7) A 2 C
H11A 0.4482 -0.1592 1.3001 0.053 Uiso calc PR 0.309(7) A 2 H
H11B 0.343 -0.1247 1.2623 0.053 Uiso calc PR 0.309(7) A 2 H
C12A 0.4776(10) -0.0594(8) 1.2399(7) 0.027(4) Uiso d PU 0.309(7) A 2 C
H12A 0.4882 -0.0262 1.2768 0.032 Uiso calc PR 0.309(7) A 2 H
H12B 0.5413 -0.0697 1.2325 0.032 Uiso calc PR 0.309(7) A 2 H
C13A 0.3996(10) -0.0429(6) 1.1766(6) 0.043(3) Uiso d PU 0.309(7) A 2 C
H13A 0.4154 -0.0001 1.1611 0.051 Uiso calc PR 0.309(7) A 2 H
H13B 0.3371 -0.038 1.1875 0.051 Uiso calc PR 0.309(7) A 2 H
C14 0.1092(2) 0.07662(15) 0.77218(14) 0.0249(7) Uani d . 1 . . C
C15 0.1131(2) 0.13134(16) 0.73242(16) 0.0313(8) Uani d . 1 . . C
H15 0.1412 0.1337 0.6961 0.038 Uiso calc R 1 . . H
C16 0.0678(2) 0.18186(16) 0.75651(15) 0.0317(8) Uani d . 1 . . C
H16 0.0585 0.225 0.7395 0.038 Uiso calc R 1 . . H
C17 0.0393(2) 0.15653(15) 0.81001(15) 0.0250(7) Uani d . 1 . . C
C18 -0.0060(2) 0.19590(15) 0.84952(15) 0.0256(7) Uani d . 1 . . C
H18 -0.021 0.239 0.8334 0.031 Uiso calc R 1 . . H
C19 -0.0659(2) 0.23184(15) 0.93918(15) 0.0289(7) Uani d . 1 . . C
H19 -0.1137 0.2106 0.9589 0.035 Uiso calc R 1 . . H
C20 -0.1210(3) 0.28770(17) 0.89532(18) 0.0421(9) Uani d . 1 . . C
H20A -0.1802 0.2714 0.8576 0.05 Uiso calc R 1 . . H
H20B -0.077 0.3097 0.8734 0.05 Uiso calc R 1 . . H
C21 -0.1540(3) 0.3362(2) 0.9412(2) 0.0578(12) Uani d . 1 . . C
H21A -0.1881 0.3732 0.9119 0.069 Uiso calc R 1 . . H
H21B -0.2024 0.3149 0.9595 0.069 Uiso calc R 1 . . H
C22 -0.0697(4) 0.3605(2) 1.0002(3) 0.0710(14) Uani d . 1 . . C
H22A -0.0946 0.3899 1.0292 0.085 Uiso calc R 1 . . H
H22B -0.0236 0.3852 0.9824 0.085 Uiso calc R 1 . . H
C23 -0.0147(4) 0.3041(2) 1.0441(2) 0.0702(14) Uani d . 1 . . C
H23A 0.0435 0.3205 1.0826 0.084 Uiso calc R 1 . . H
H23B -0.0595 0.282 1.0652 0.084 Uiso calc R 1 . . H
C24 0.0203(3) 0.2563(2) 1.00106(19) 0.0513(10) Uani d . 1 . . C
H24A 0.0529 0.2193 1.0308 0.062 Uiso calc R 1 . . H
H24B 0.0703 0.2772 0.9839 0.062 Uiso calc R 1 . . H
C25 0.0618(2) -0.04043(15) 0.74538(14) 0.0250(7) Uani d . 1 . . C
C26 0.0217(3) -0.07346(16) 0.68269(16) 0.0338(8) Uani d . 1 . . C
H26 0.0414 -0.0694 0.6426 0.041 Uiso calc R 1 . . H
C27 -0.0528(3) -0.11346(17) 0.68964(16) 0.0350(8) Uani d . 1 . . C
H27 -0.0933 -0.1422 0.6553 0.042 Uiso calc R 1 . . H
C28 -0.0568(2) -0.10350(15) 0.75591(15) 0.0269(7) Uani d . 1 . . C
C29 -0.1290(2) -0.13501(15) 0.78142(16) 0.0288(7) Uani d . 1 . . C
H29 -0.1692 -0.1672 0.7518 0.035 Uiso calc R 1 . . H
C30 -0.2269(2) -0.16056(16) 0.85194(17) 0.0321(8) Uani d . 1 . . C
H30 -0.204 -0.1692 0.9033 0.039 Uiso calc R 1 . . H
C31 -0.2557(3) -0.22583(18) 0.8166(2) 0.0458(9) Uani d . 1 . . C
H31A -0.1957 -0.2534 0.8266 0.055 Uiso calc R 1 . . H
H31B -0.2845 -0.2199 0.7654 0.055 Uiso calc R 1 . . H
C32 -0.3318(3) -0.25843(19) 0.8438(2) 0.0559(11) Uani d . 1 . . C
H32A -0.3509 -0.3008 0.8205 0.067 Uiso calc R 1 . . H
H32B -0.3015 -0.2662 0.8946 0.067 Uiso calc R 1 . . H
C33 -0.4237(3) -0.2170(2) 0.8302(3) 0.0662(13) Uani d . 1 . . C
H33A -0.4695 -0.2379 0.8512 0.079 Uiso calc R 1 . . H
H33B -0.4585 -0.214 0.7791 0.079 Uiso calc R 1 . . H
C34 -0.3989(3) -0.1496(2) 0.8600(2) 0.0563(11) Uani d . 1 . . C
H34A -0.3759 -0.1519 0.9117 0.068 Uiso calc R 1 . . H
H34B -0.46 -0.1227 0.8446 0.068 Uiso calc R 1 . . H
C35 -0.3177(3) -0.11741(18) 0.8368(2) 0.0420(9) Uani d . 1 . . C
H35A -0.3447 -0.1082 0.786 0.05 Uiso calc R 1 . . H
H35B -0.2981 -0.0758 0.8617 0.05 Uiso calc R 1 . . H
C36 0.3604(3) 0.1302(2) 0.9239(2) 0.0529(11) Uani d U 1 . . C
H36A 0.3628 0.0867 0.9043 0.063 Uiso calc PR 0.714(10) B 1 H
H36B 0.4212 0.1367 0.965 0.063 Uiso calc PR 0.714(10) B 1 H
H36C 0.3468 0.1011 0.8844 0.063 Uiso d PR 0.286(10) B 2 H
H36D 0.4136 0.1117 0.9627 0.063 Uiso d PR 0.286(10) B 2 H
C37A 0.3512(6) 0.1824(3) 0.8691(4) 0.0561(16) Uiso d PDU 0.714(10) B 1 C
H37A 0.3119 0.1671 0.8217 0.067 Uiso calc PR 0.714(10) B 1 H
H37B 0.4175 0.1971 0.8693 0.067 Uiso calc PR 0.714(10) B 1 H
C38B 0.2846(15) 0.2284(12) 0.8763(12) 0.072(2) Uiso d PDU 0.286(10) B 2 C
H38A 0.2399 0.2107 0.8315 0.087 Uiso calc PR 0.286(10) B 2 H
H38B 0.2906 0.2759 0.8732 0.087 Uiso calc PR 0.286(10) B 2 H
C39 0.2549(3) 0.20539(18) 0.94370(19) 0.0428(9) Uani d U 1 . . C
H39C 0.2984 0.2256 0.9875 0.051 Uiso calc PR 0.286(10) B 2 H
H39D 0.1843 0.2149 0.9374 0.051 Uiso calc PR 0.286(10) B 2 H
H39A 0.287 0.2224 0.9904 0.051 Uiso d PR 0.714(10) B 1 H
H39B 0.1839 0.2137 0.9303 0.051 Uiso d PR 0.714(10) B 1 H
C40 0.2529(3) -0.20067(19) 0.93180(19) 0.0501(10) Uani d . 1 A . C
H40A 0.2329 -0.2419 0.9479 0.06 Uiso calc R 1 . . H
H40B 0.2821 -0.1722 0.9728 0.06 Uiso calc R 1 . . H
C41 0.3271(3) -0.2126(2) 0.8947(2) 0.0633(12) Uani d . 1 . . C
H41A 0.3817 -0.1804 0.9089 0.076 Uiso calc R 1 . . H
H41B 0.3561 -0.2565 0.905 0.076 Uiso calc R 1 . . H
C42 0.2675(4) -0.2058(3) 0.8192(2) 0.0717(14) Uani d . 1 . . C
H42A 0.2901 -0.1678 0.7989 0.086 Uiso calc R 1 . . H
H42B 0.2744 -0.2449 0.7931 0.086 Uiso calc R 1 . . H
C43 0.1633(3) -0.1975(2) 0.81611(19) 0.0553(11) Uani d . 1 A . C
H43A 0.1272 -0.1684 0.7772 0.066 Uiso calc R 1 . . H
H43B 0.1285 -0.2396 0.8092 0.066 Uiso calc R 1 . . H
C44 -0.2501(3) 0.0081(2) 0.69565(19) 0.0482(10) Uani d . 1 A . C
H44A -0.2887 -0.0002 0.7274 0.058 Uiso calc R 1 . . H
H44B -0.2295 -0.0337 0.6813 0.058 Uiso calc R 1 . . H
C45 -0.3118(3) 0.0467(2) 0.6322(2) 0.0659(13) Uani d . 1 . . C
H45A -0.3391 0.0183 0.5909 0.079 Uiso calc R 1 . . H
H45B -0.3677 0.069 0.6414 0.079 Uiso calc R 1 . . H
C46 -0.2388(3) 0.0948(3) 0.6209(2) 0.0800(16) Uani d . 1 . . C
H46A -0.2328 0.089 0.5741 0.096 Uiso calc R 1 . . H
H46B -0.2613 0.1395 0.6246 0.096 Uiso calc R 1 . . H
C47 -0.1450(3) 0.0828(2) 0.6743(2) 0.0672(14) Uani d . 1 A . C
H47A -0.1111 0.1241 0.6923 0.081 Uiso calc R 1 . . H
H47B -0.1013 0.0571 0.6552 0.081 Uiso calc R 1 . . H
N1 0.22693(18) -0.01590(12) 0.89331(12) 0.0237(6) Uani d . 1 A . N
N2 0.2983(2) -0.04855(15) 1.05072(14) 0.0401(7) Uani d . 1 . . N
N3 0.06407(18) 0.09127(12) 0.82036(12) 0.0228(6) Uani d . 1 A . N
N4 -0.02876(19) 0.18084(12) 0.90353(12) 0.0262(6) Uani d . 1 . . N
N5 0.01439(18) -0.05799(12) 0.79132(12) 0.0247(6) Uani d . 1 . . N
N6 -0.14519(19) -0.12483(12) 0.83877(13) 0.0292(6) Uani d . 1 . . N
Li1 0.1643(4) 0.0671(3) 0.9175(3) 0.0287(12) Uani d . 1 . . Li
Li2 -0.0461(4) 0.0259(3) 0.8168(3) 0.0278(12) Uani d . 1 A . Li
Li3 0.1135(4) -0.0807(2) 0.8889(2) 0.0273(11) Uani d . 1 A . Li
O1 0.27254(16) 0.13765(11) 0.94259(12) 0.0372(6) Uani d . 1 A . O
O2 0.16835(17) -0.16998(11) 0.88134(12) 0.0398(6) Uani d . 1 . . O
O3 -0.16468(17) 0.04777(12) 0.72938(11) 0.0410(6) Uani d . 1 . . O
O4 0.06308(16) -0.08800(11) 0.96525(10) 0.0265(5) Uani d . 1 . . O
O5 -0.09783(18) 0.02715(10) 0.89268(11) 0.0261(5) Uani d . 1 . . O
O6 0.12440(16) 0.06502(10) 0.99894(10) 0.0268(5) Uani d . 1 . . O
Li4 -0.0106(4) 0.0909(2) 0.9516(3) 0.0285(12) Uani d . 1 . . Li
Li5 -0.0719(4) -0.0620(2) 0.9181(3) 0.0288(12) Uani d . 1 . . Li
Li6 0.1495(4) -0.0250(3) 1.0240(3) 0.0323(12) Uani d . 1 . . Li
O 0.2064(8) 0.4392(6) 1.0182(6) 0.167(4) Uiso d PD 0.5 . . O
C 0.3622(10) 0.3955(7) 1.0294(8) 0.124(5) Uiso d PD 0.5 . . C
HA 0.3887 0.361 1.0645 0.149 Uiso calc PR 0.5 . . H
HB 0.3955 0.3925 0.9939 0.149 Uiso calc PR 0.5 . . H
C10A 0.3889(10) -0.1801(6) 1.1992(6) 0.044(3) Uiso d PU 0.309(7) A 2 C
H10C 0.3601 -0.2217 1.2075 0.053 Uiso calc PR 0.309(7) A 2 H
H10D 0.4499 -0.1884 1.1875 0.053 Uiso calc PR 0.309(7) A 2 H
C8A 0.3795(9) -0.0890(6) 1.1160(5) 0.035(3) Uiso d PU 0.309(7) A 2 C
H8A 0.4375 -0.1103 1.1075 0.041 Uiso calc PR 0.309(7) A 2 H
C13B 0.4473(4) -0.0527(3) 1.1599(2) 0.0335(13) Uiso d PU 0.691(7) A 1 C
H13C 0.4618 -0.006 1.1586 0.04 Uiso calc PR 0.691(7) A 1 H
H13D 0.4873 -0.0768 1.1365 0.04 Uiso calc PR 0.691(7) A 1 H
C11B 0.4551(5) -0.1390(3) 1.2480(3) 0.0467(16) Uiso d PU 0.691(7) A 1 C
H11C 0.4723 -0.1488 1.2984 0.056 Uiso calc PR 0.691(7) A 1 H
H11D 0.4976 -0.166 1.2291 0.056 Uiso calc PR 0.691(7) A 1 H
C9B 0.3239(5) -0.1422(3) 1.1300(3) 0.0352(18) Uiso d PU 0.691(7) A 1 C
H9BA 0.2551 -0.1553 1.1023 0.042 Uiso calc PR 0.691(7) A 1 H
H9BB 0.3715 -0.1662 1.1131 0.042 Uiso calc PR 0.691(7) A 1 H
C12B 0.4720(6) -0.0773(4) 1.2399(4) 0.050(2) Uiso d PU 0.691(7) A 1 C
H12C 0.5431 -0.0682 1.2658 0.06 Uiso calc PR 0.691(7) A 1 H
H12D 0.4319 -0.0513 1.2617 0.06 Uiso calc PR 0.691(7) A 1 H
C38A 0.2955(7) 0.2365(5) 0.8944(5) 0.072(2) Uiso d PDU 0.714(10) B 1 C
H38C 0.3421 0.2715 0.9177 0.087 Uiso calc PR 0.714(10) B 1 H
H38D 0.2413 0.2549 0.8545 0.087 Uiso calc PR 0.714(10) B 1 H
C37B 0.3906(12) 0.1921(8) 0.9050(10) 0.0561(16) Uiso d PDU 0.286(10) B 2 C
H37C 0.4217 0.1878 0.8683 0.067 Uiso calc PR 0.286(10) B 2 H
H37D 0.4372 0.2145 0.946 0.067 Uiso calc PR 0.286(10) B 2 H
C0AA 0.2892(11) 0.4903(6) 1.0521(9) 0.148(6) Uiso d PD 0.5 . . C
H0AA 0.2835 0.5279 1.021 0.178 Uiso calc PR 0.5 . . H
H0AB 0.2859 0.5054 1.0976 0.178 Uiso calc PR 0.5 . . H
C1AA 0.2589(10) 0.3890(7) 0.9981(8) 0.135(5) Uiso d PD 0.5 . . C
H1AA 0.2377 0.3468 1.0115 0.162 Uiso calc PR 0.5 . . H
H1AB 0.2418 0.3894 0.9467 0.162 Uiso calc PR 0.5 . . H
C2AA 0.3784(10) 0.4552(8) 1.0610(9) 0.164(6) Uiso d PD 0.5 . . C
H2AA 0.4216 0.4808 1.0414 0.197 Uiso calc PR 0.5 . . H
H2AB 0.4145 0.4495 1.1116 0.197 Uiso calc PR 0.5 . . H
O0AA 0.5578(11) 0.3311(7) 0.9350(7) 0.097(4) Uiso d PD 0.25 . . O
C3AA 0.5726(16) 0.3176(7) 0.8709(9) 0.084(6) Uiso d PD 0.25 . . C
H3AA 0.5189 0.2893 0.8414 0.101 Uiso calc PR 0.25 . . H
H3AB 0.6375 0.2958 0.8792 0.101 Uiso calc PR 0.25 . . H
C4AA 0.5707(15) 0.3843(8) 0.8350(8) 0.074(5) Uiso d PD 0.25 . . C
H4AA 0.6389 0.3992 0.8403 0.088 Uiso calc PR 0.25 . . H
H4AB 0.5307 0.3825 0.7847 0.088 Uiso calc PR 0.25 . . H
C5AA 0.5245(17) 0.4257(8) 0.8727(11) 0.099(7) Uiso d PD 0.25 . . C
H5AA 0.4643 0.4463 0.8397 0.119 Uiso calc PR 0.25 . . H
H5AB 0.5715 0.4602 0.897 0.119 Uiso calc PR 0.25 . . H
C6AA 0.4958(19) 0.3849(10) 0.9259(12) 0.124(9) Uiso d PD 0.25 . . C
H6AA 0.5085 0.4087 0.9704 0.149 Uiso calc PR 0.25 . . H
H6AB 0.4246 0.3723 0.9076 0.149 Uiso calc PR 0.25 . . H
H101 -0.148(3) 0.0397(18) 0.8684(18) 0.038(12) Uiso d . 1 . . H
H100 0.067(3) -0.1286(19) 0.9628(18) 0.047(12) Uiso d . 1 . . H
H102 0.168(3) 0.098(2) 1.018(2) 0.067(13) Uiso d . 1 . . H

loop_
_atom_site_aniso_label
_atom_site_aniso_U_11
_atom_site_aniso_U_22
_atom_site_aniso_U_33
_atom_site_aniso_U_12
_atom_site_aniso_U_13
_atom_site_aniso_U_23
C1 0.044(2) 0.040(2) 0.0286(17) 0.0017(16) 0.0211(15) -0.0031(15)
C2 0.0328(18) 0.0256(17) 0.0222(15) 0.0020(13) 0.0148(13) 0.0016(12)
C3 0.0349(18) 0.0209(17) 0.0273(16) 0.0023(13) 0.0151(14) -0.0004(13)
C4 0.035(2) 0.044(2) 0.0360(19) 0.0055(16) 0.0210(15) -0.0025(15)
C5 0.0277(19) 0.042(2) 0.046(2) 0.0083(15) 0.0149(16) 0.0037(16)
C6 0.0306(18) 0.0220(17) 0.0321(17) -0.0006(13) 0.0105(14) 0.0040(13)
C7 0.0312(19) 0.031(2) 0.041(2) -0.0057(15) 0.0030(15) 0.0115(15)
C14 0.0302(17) 0.0272(18) 0.0184(15) -0.0004(13) 0.0096(13) 0.0013(12)
C15 0.040(2) 0.0316(19) 0.0286(17) 0.0009(15) 0.0204(15) 0.0070(14)
C16 0.043(2) 0.0251(18) 0.0290(17) 0.0025(15) 0.0145(15) 0.0078(14)
C17 0.0292(17) 0.0232(17) 0.0226(15) -0.0005(13) 0.0086(13) 0.0025(12)
C18 0.0299(17) 0.0172(16) 0.0296(17) 0.0001(13) 0.0099(13) 0.0045(13)
C19 0.0406(19) 0.0221(18) 0.0309(17) 0.0017(14) 0.0208(14) 0.0028(13)
C20 0.058(2) 0.031(2) 0.047(2) 0.0134(17) 0.0306(18) 0.0103(16)
C21 0.084(3) 0.041(3) 0.068(3) 0.026(2) 0.052(3) 0.016(2)
C22 0.113(4) 0.042(3) 0.080(3) 0.004(3) 0.062(3) -0.019(2)
C23 0.084(3) 0.074(4) 0.052(3) 0.007(3) 0.021(2) -0.032(2)
C24 0.055(3) 0.055(3) 0.043(2) 0.001(2) 0.0151(18) -0.0179(19)
C25 0.0334(18) 0.0233(17) 0.0204(15) 0.0063(13) 0.0119(13) 0.0006(12)
C26 0.045(2) 0.036(2) 0.0237(16) 0.0022(16) 0.0158(15) -0.0051(14)
C27 0.040(2) 0.038(2) 0.0261(17) -0.0003(16) 0.0093(15) -0.0088(14)
C28 0.0295(18) 0.0227(17) 0.0289(17) 0.0022(13) 0.0102(13) -0.0063(13)
C29 0.0286(18) 0.0233(18) 0.0312(17) -0.0011(14) 0.0059(14) -0.0062(13)
C30 0.0327(19) 0.0289(19) 0.0373(18) -0.0047(14) 0.0152(15) -0.0081(14)
C31 0.052(2) 0.031(2) 0.063(2) -0.0096(17) 0.0321(19) -0.0166(18)
C32 0.064(3) 0.036(2) 0.083(3) -0.025(2) 0.044(2) -0.023(2)
C33 0.046(3) 0.065(3) 0.096(3) -0.027(2) 0.034(2) -0.022(3)
C34 0.045(2) 0.051(3) 0.081(3) -0.004(2) 0.032(2) -0.011(2)
C35 0.035(2) 0.037(2) 0.055(2) -0.0016(16) 0.0171(17) -0.0055(17)
C36 0.041(2) 0.043(2) 0.087(3) -0.0047(18) 0.038(2) -0.004(2)
C39 0.042(2) 0.040(2) 0.049(2) -0.0071(17) 0.0200(17) -0.0096(17)
C40 0.067(3) 0.039(2) 0.043(2) 0.009(2) 0.0160(19) 0.0101(17)
C41 0.050(3) 0.049(3) 0.092(3) 0.014(2) 0.025(2) 0.002(2)
C42 0.091(4) 0.072(4) 0.068(3) 0.015(3) 0.047(3) -0.007(2)
C43 0.072(3) 0.045(3) 0.041(2) 0.016(2) 0.0085(19) -0.0149(18)
C44 0.039(2) 0.054(3) 0.049(2) 0.0031(19) 0.0118(17) 0.0044(19)
C45 0.049(3) 0.085(4) 0.056(3) 0.010(2) 0.008(2) 0.014(2)
C46 0.068(3) 0.097(4) 0.059(3) -0.015(3) 0.000(2) 0.031(3)
C47 0.057(3) 0.084(4) 0.048(2) -0.020(2) 0.000(2) 0.032(2)
N1 0.0266(14) 0.0222(14) 0.0238(13) 0.0008(11) 0.0104(10) 0.0024(10)
N2 0.0455(18) 0.0428(19) 0.0291(15) -0.0146(14) 0.0087(13) 0.0074(13)
N3 0.0310(14) 0.0195(14) 0.0199(12) 0.0019(11) 0.0112(10) 0.0011(10)
N4 0.0373(15) 0.0183(14) 0.0259(13) -0.0008(11) 0.0144(11) 0.0006(11)
N5 0.0299(15) 0.0220(14) 0.0232(13) -0.0001(11) 0.0104(11) -0.0027(10)
N6 0.0313(15) 0.0260(15) 0.0327(15) -0.0027(12) 0.0139(12) -0.0058(12)
Li1 0.035(3) 0.027(3) 0.028(3) 0.001(2) 0.015(2) 0.003(2)
Li2 0.033(3) 0.028(3) 0.026(3) 0.001(2) 0.016(2) 0.003(2)
Li3 0.033(3) 0.025(3) 0.027(3) 0.001(2) 0.014(2) 0.001(2)
O1 0.0356(14) 0.0308(14) 0.0513(14) -0.0051(10) 0.0228(11) -0.0030(11)
O2 0.0489(15) 0.0314(14) 0.0403(14) 0.0085(11) 0.0168(11) -0.0039(11)
O3 0.0409(14) 0.0467(16) 0.0308(12) -0.0015(12) 0.0061(10) 0.0068(11)
O4 0.0414(13) 0.0176(13) 0.0241(11) 0.0006(10) 0.0160(9) 0.0004(9)
O5 0.0336(14) 0.0239(13) 0.0230(11) 0.0004(10) 0.0124(10) 0.0017(9)
O6 0.0382(13) 0.0214(12) 0.0241(11) -0.0061(10) 0.0149(10) 0.0002(9)
Li4 0.042(3) 0.022(3) 0.025(3) 0.001(2) 0.015(2) 0.003(2)
Li5 0.040(3) 0.023(3) 0.027(3) -0.003(2) 0.016(2) 0.001(2)
Li6 0.046(3) 0.025(3) 0.029(3) -0.007(2) 0.016(2) -0.001(2)

loop_
_atom_type_symbol
_atom_type_description
_atom_type_scat_dispersion_real
_atom_type_scat_dispersion_imag
_atom_type_scat_source
C C 0.0033 0.0016 'International Tables Vol C Tables 4.2.6.8 and 6.1.1.4'
H H 0 0 'International Tables Vol C Tables 4.2.6.8 and 6.1.1.4'
N N 0.0061 0.0033 'International Tables Vol C Tables 4.2.6.8 and 6.1.1.4'
Li Li -0.0003 0.0001 'International Tables Vol C Tables 4.2.6.8 and 6.1.1.4'
O O 0.0106 0.006 'International Tables Vol C Tables 4.2.6.8 and 6.1.1.4'

loop_
_geom_angle_atom_site_label_1
_geom_angle_atom_site_label_2
_geom_angle_atom_site_label_3
_geom_angle
_geom_angle_site_symmetry_1
_geom_angle_site_symmetry_3
_geom_angle_publ_flag
C2 C1 H1A 109.5 . . ?
C2 C1 H1B 109.5 . . ?
H1A C1 H1B 109.5 . . ?
C2 C1 H1C 109.5 . . ?
H1A C1 H1C 109.5 . . ?
H1B C1 H1C 109.5 . . ?
C25 C2 C14 111.2(2) . . ?
C25 C2 C3 111.9(2) . . ?
C14 C2 C3 110.9(2) . . ?
C25 C2 C1 108.0(2) . . ?
C14 C2 C1 107.4(2) . . ?
C3 C2 C1 107.2(2) . . ?
N1 C3 C4 110.7(3) . . ?
N1 C3 C2 123.2(3) . . ?
C4 C3 C2 126.1(3) . . ?
C5 C4 C3 106.4(3) . . ?
C5 C4 H4 126.8 . . ?
C3 C4 H4 126.8 . . ?
C6 C5 C4 107.0(3) . . ?
C6 C5 H5 126.5 . . ?
C4 C5 H5 126.5 . . ?
C5 C6 N1 110.7(3) . . ?
C5 C6 C7 121.8(3) . . ?
N1 C6 C7 127.4(3) . . ?
N2 C7 C6 128.5(3) . . ?
N2 C7 H7 115.8 . . ?
C6 C7 H7 115.8 . . ?
N2 C8B C13B 115.3(4) . . ?
N2 C8B C9B 106.9(4) . . ?
C13B C8B C9B 106.3(4) . . ?
N2 C8B H8B 109.4 . . ?
C13B C8B H8B 109.4 . . ?
C9B C8B H8B 109.4 . . ?
C8A C9A C10A 96.4(9) . . ?
C8A C9A H9AA 112.5 . . ?
C10A C9A H9AA 112.5 . . ?
C8A C9A H9AB 112.5 . . ?
C10A C9A H9AB 112.5 . . ?
H9AA C9A H9AB 110 . . ?
C11B C10B C9B 107.5(5) . . ?
C11B C10B H10A 110.2 . . ?
C9B C10B H10A 110.2 . . ?
C11B C10B H10B 110.2 . . ?
C9B C10B H10B 110.2 . . ?
H10A C10B H10B 108.5 . . ?
C10A C11A C12A 109.2(10) . . ?
C10A C11A H11A 109.8 . . ?
C12A C11A H11A 109.8 . . ?
C10A C11A H11B 109.8 . . ?
C12A C11A H11B 109.8 . . ?
H11A C11A H11B 108.3 . . ?
C13A C12A C11A 93.6(10) . . ?
C13A C12A H12A 113 . . ?
C11A C12A H12A 113 . . ?
C13A C12A H12B 113 . . ?
C11A C12A H12B 113 . . ?
H12A C12A H12B 110.4 . . ?
C12A C13A C8A 117.4(12) . . ?
C12A C13A H13A 107.9 . . ?
C8A C13A H13A 107.9 . . ?
C12A C13A H13B 107.9 . . ?
C8A C13A H13B 107.9 . . ?
H13A C13A H13B 107.2 . . ?
N3 C14 C15 110.5(3) . . ?
N3 C14 C2 123.5(2) . . ?
C15 C14 C2 126.0(3) . . ?
C16 C15 C14 106.9(3) . . ?
C16 C15 H15 126.6 . . ?
C14 C15 H15 126.6 . . ?
C17 C16 C15 106.3(3) . . ?
C17 C16 H16 126.8 . . ?
C15 C16 H16 126.8 . . ?
C16 C17 N3 111.1(3) . . ?
C16 C17 C18 121.8(3) . . ?
N3 C17 C18 127.1(3) . . ?
N4 C18 C17 128.9(3) . . ?
N4 C18 H18 115.6 . . ?
C17 C18 H18 115.6 . . ?
N4 C19 C20 117.4(2) . . ?
N4 C19 C24 108.8(3) . . ?
C20 C19 C24 110.4(3) . . ?
N4 C19 H19 106.6 . . ?
C20 C19 H19 106.6 . . ?
C24 C19 H19 106.6 . . ?
C19 C20 C21 110.2(3) . . ?
C19 C20 H20A 109.6 . . ?
C21 C20 H20A 109.6 . . ?
C19 C20 H20B 109.6 . . ?
C21 C20 H20B 109.6 . . ?
H20A C20 H20B 108.1 . . ?
C22 C21 C20 112.6(3) . . ?
C22 C21 H21A 109.1 . . ?
C20 C21 H21A 109.1 . . ?
C22 C21 H21B 109.1 . . ?
C20 C21 H21B 109.1 . . ?
H21A C21 H21B 107.8 . . ?
C21 C22 C23 109.6(4) . . ?
C21 C22 H22A 109.8 . . ?
C23 C22 H22A 109.8 . . ?
C21 C22 H22B 109.8 . . ?
C23 C22 H22B 109.8 . . ?
H22A C22 H22B 108.2 . . ?
C24 C23 C22 111.6(4) . . ?
C24 C23 H23A 109.3 . . ?
C22 C23 H23A 109.3 . . ?
C24 C23 H23B 109.3 . . ?
C22 C23 H23B 109.3 . . ?
H23A C23 H23B 108 . . ?
C23 C24 C19 111.4(3) . . ?
C23 C24 H24A 109.3 . . ?
C19 C24 H24A 109.3 . . ?
C23 C24 H24B 109.3 . . ?
C19 C24 H24B 109.3 . . ?
H24A C24 H24B 108 . . ?
N5 C25 C26 110.4(3) . . ?
N5 C25 C2 123.1(2) . . ?
C26 C25 C2 126.6(3) . . ?
C25 C26 C27 107.1(3) . . ?
C25 C26 H26 126.4 . . ?
C27 C26 H26 126.4 . . ?
C28 C27 C26 106.9(3) . . ?
C28 C27 H27 126.5 . . ?
C26 C27 H27 126.5 . . ?
C27 C28 N5 110.1(3) . . ?
C27 C28 C29 123.0(3) . . ?
N5 C28 C29 126.8(3) . . ?
N6 C29 C28 128.0(3) . . ?
N6 C29 H29 116 . . ?
C28 C29 H29 116 . . ?
N6 C30 C35 109.7(3) . . ?
N6 C30 C31 117.6(3) . . ?
C35 C30 C31 110.6(3) . . ?
N6 C30 H30 106 . . ?
C35 C30 H30 106 . . ?
C31 C30 H30 106 . . ?
C30 C31 C32 109.5(3) . . ?
C30 C31 H31A 109.8 . . ?
C32 C31 H31A 109.8 . . ?
C30 C31 H31B 109.8 . . ?
C32 C31 H31B 109.8 . . ?
H31A C31 H31B 108.2 . . ?
C33 C32 C31 111.0(3) . . ?
C33 C32 H32A 109.4 . . ?
C31 C32 H32A 109.4 . . ?
C33 C32 H32B 109.4 . . ?
C31 C32 H32B 109.4 . . ?
H32A C32 H32B 108 . . ?
C32 C33 C34 112.3(3) . . ?
C32 C33 H33A 109.2 . . ?
C34 C33 H33A 109.2 . . ?
C32 C33 H33B 109.2 . . ?
C34 C33 H33B 109.2 . . ?
H33A C33 H33B 107.9 . . ?
C33 C34 C35 112.0(3) . . ?
C33 C34 H34A 109.2 . . ?
C35 C34 H34A 109.2 . . ?
C33 C34 H34B 109.2 . . ?
C35 C34 H34B 109.2 . . ?
H34A C34 H34B 107.9 . . ?
C30 C35 C34 111.0(3) . . ?
C30 C35 H35A 109.4 . . ?
C34 C35 H35A 109.4 . . ?
C30 C35 H35B 109.4 . . ?
C34 C35 H35B 109.4 . . ?
H35A C35 H35B 108 . . ?
O1 C36 C37B 109.8(6) . . ?
O1 C36 C37A 104.3(4) . . ?
C37B C36 C37A 30.4(7) . . ?
O1 C36 H36A 110.9 . . ?
C37B C36 H36A 130.3 . . ?
C37A C36 H36A 110.9 . . ?
O1 C36 H36B 110.9 . . ?
C37B C36 H36B 81.3 . . ?
C37A C36 H36B 110.9 . . ?
H36A C36 H36B 108.9 . . ?
O1 C36 H36C 109.6 . . ?
C37B C36 H36C 109 . . ?
C37A C36 H36C 83.8 . . ?
H36A C36 H36C 29.1 . . ?
H36B C36 H36C 131.2 . . ?
O1 C36 H36D 109.9 . . ?
C37B C36 H36D 110.2 . . ?
C37A C36 H36D 136.5 . . ?
H36A C36 H36D 81.1 . . ?
H36B C36 H36D 31.2 . . ?
H36C C36 H36D 108.2 . . ?
C36 C37A C38A 101.4(5) . . ?
C36 C37A H37A 111.5 . . ?
C38A C37A H37A 111.5 . . ?
C36 C37A H37B 111.5 . . ?
C38A C37A H37B 111.5 . . ?
H37A C37A H37B 109.3 . . ?
C37B C38B C39 91.9(12) . . ?
C37B C38B H38A 113.3 . . ?
C39 C38B H38A 113.3 . . ?
C37B C38B H38B 113.3 . . ?
C39 C38B H38B 113.3 . . ?
H38A C38B H38B 110.6 . . ?
O1 C39 C38A 108.1(4) . . ?
O1 C39 C38B 100.2(9) . . ?
C38A C39 C38B 12.9(12) . . ?
O1 C39 H39C 111.7 . . ?
C38A C39 H39C 99 . . ?
C38B C39 H39C 111.7 . . ?
O1 C39 H39D 111.7 . . ?
C38A C39 H39D 116.2 . . ?
C38B C39 H39D 111.7 . . ?
H39C C39 H39D 109.5 . . ?
O1 C39 H39A 110.1 . . ?
C38A C39 H39A 110.1 . . ?
C38B C39 H39A 122.9 . . ?
H39C C39 H39A 11.7 . . ?
H39D C39 H39A 100.4 . . ?
O1 C39 H39B 110 . . ?
C38A C39 H39B 110.2 . . ?
C38B C39 H39B 104.5 . . ?
H39C C39 H39B 117.1 . . ?
H39D C39 H39B 8.4 . . ?
H39A C39 H39B 108.4 . . ?
O2 C40 C41 105.9(3) . . ?
O2 C40 H40A 110.5 . . ?
C41 C40 H40A 110.5 . . ?
O2 C40 H40B 110.5 . . ?
C41 C40 H40B 110.5 . . ?
H40A C40 H40B 108.7 . . ?
C42 C41 C40 104.2(3) . . ?
C42 C41 H41A 110.9 . . ?
C40 C41 H41A 110.9 . . ?
C42 C41 H41B 110.9 . . ?
C40 C41 H41B 110.9 . . ?
H41A C41 H41B 108.9 . . ?
C43 C42 C41 105.9(3) . . ?
C43 C42 H42A 110.6 . . ?
C41 C42 H42A 110.6 . . ?
C43 C42 H42B 110.6 . . ?
C41 C42 H42B 110.6 . . ?
H42A C42 H42B 108.7 . . ?
O2 C43 C42 105.7(3) . . ?
O2 C43 H43A 110.6 . . ?
C42 C43 H43A 110.6 . . ?
O2 C43 H43B 110.6 . . ?
C42 C43 H43B 110.6 . . ?
H43A C43 H43B 108.7 . . ?
O3 C44 C45 105.2(3) . . ?
O3 C44 H44A 110.7 . . ?
C45 C44 H44A 110.7 . . ?
O3 C44 H44B 110.7 . . ?
C45 C44 H44B 110.7 . . ?
H44A C44 H44B 108.8 . . ?
C46 C45 C44 104.0(3) . . ?
C46 C45 H45A 111 . . ?
C44 C45 H45A 111 . . ?
C46 C45 H45B 111 . . ?
C44 C45 H45B 111 . . ?
H45A C45 H45B 109 . . ?
C47 C46 C45 106.6(4) . . ?
C47 C46 H46A 110.4 . . ?
C45 C46 H46A 110.4 . . ?
C47 C46 H46B 110.4 . . ?
C45 C46 H46B 110.4 . . ?
H46A C46 H46B 108.6 . . ?
C46 C47 O3 107.6(3) . . ?
C46 C47 H47A 110.2 . . ?
O3 C47 H47A 110.2 . . ?
C46 C47 H47B 110.2 . . ?
O3 C47 H47B 110.2 . . ?
H47A C47 H47B 108.5 . . ?
C3 N1 C6 105.2(2) . . ?
C3 N1 Li1 110.2(2) . . ?
C6 N1 Li1 118.6(2) . . ?
C3 N1 Li3 108.5(2) . . ?
C6 N1 Li3 115.0(2) . . ?
Li1 N1 Li3 99.0(2) . . ?
C7 N2 C8B 123.2(3) . . ?
C7 N2 C8A 96.5(5) . . ?
C8B N2 C8A 29.7(4) . . ?
C7 N2 Li6 126.9(3) . . ?
C8B N2 Li6 109.8(3) . . ?
C8A N2 Li6 135.0(5) . . ?
C14 N3 C17 105.2(2) . . ?
C14 N3 Li2 111.3(2) . . ?
C17 N3 Li2 118.8(2) . . ?
C14 N3 Li1 106.7(2) . . ?
C17 N3 Li1 115.8(2) . . ?
Li2 N3 Li1 98.6(2) . . ?
C18 N4 C19 118.7(3) . . ?
C18 N4 Li4 126.3(2) . . ?
C19 N4 Li4 114.9(2) . . ?
C25 N5 C28 105.5(2) . . ?
C25 N5 Li3 112.3(2) . . ?
C28 N5 Li3 119.1(2) . . ?
C25 N5 Li2 106.6(2) . . ?
C28 N5 Li2 113.8(2) . . ?
Li3 N5 Li2 99.1(2) . . ?
C29 N6 C30 118.4(3) . . ?
C29 N6 Li5 128.2(3) . . ?
C30 N6 Li5 113.4(2) . . ?
O6 Li1 O1 102.4(2) . . ?
O6 Li1 N1 117.4(3) . . ?
O1 Li1 N1 107.6(2) . . ?
O6 Li1 N3 121.2(3) . . ?
O1 Li1 N3 106.6(2) . . ?
N1 Li1 N3 100.9(2) . . ?
O6 Li1 Li4 42.16(16) . . ?
O1 Li1 Li4 117.4(2) . . ?
N1 Li1 Li4 133.1(3) . . ?
N3 Li1 Li4 79.0(2) . . ?
O6 Li1 Li6 40.35(16) . . ?
O1 Li1 Li6 120.6(2) . . ?
N1 Li1 Li6 77.2(2) . . ?
N3 Li1 Li6 131.3(3) . . ?
Li4 Li1 Li6 69.47(19) . . ?
O6 Li1 Li2 93.6(2) . . ?
O1 Li1 Li2 146.0(3) . . ?
N1 Li1 Li2 90.7(2) . . ?
N3 Li1 Li2 40.47(15) . . ?
Li4 Li1 Li2 58.72(17) . . ?
Li6 Li1 Li2 90.9(2) . . ?
O6 Li1 Li3 91.2(2) . . ?
O1 Li1 Li3 147.2(3) . . ?
N1 Li1 Li3 40.57(15) . . ?
N3 Li1 Li3 90.9(2) . . ?
Li4 Li1 Li3 92.7(2) . . ?
Li6 Li1 Li3 55.82(16) . . ?
Li2 Li1 Li3 60.29(16) . . ?
O6 Li1 H102 25.3(12) . . ?
O1 Li1 H102 77.2(12) . . ?
N1 Li1 H102 126.9(12) . . ?
N3 Li1 H102 129.2(11) . . ?
Li4 Li1 H102 56.9(11) . . ?
Li6 Li1 H102 57.9(12) . . ?
Li2 Li1 H102 114.7(12) . . ?
Li3 Li1 H102 113.2(12) . . ?
O5 Li2 O3 105.5(3) . . ?
O5 Li2 N3 117.2(3) . . ?
O3 Li2 N3 106.5(2) . . ?
O5 Li2 N5 120.8(3) . . ?
O3 Li2 N5 104.9(2) . . ?
N3 Li2 N5 100.7(2) . . ?
O5 Li2 Li5 41.78(16) . . ?
O3 Li2 Li5 119.8(2) . . ?
N3 Li2 Li5 132.4(2) . . ?
N5 Li2 Li5 79.1(2) . . ?
O5 Li2 Li4 40.34(16) . . ?
O3 Li2 Li4 122.8(2) . . ?
N3 Li2 Li4 77.0(2) . . ?
N5 Li2 Li4 131.1(2) . . ?
Li5 Li2 Li4 69.19(18) . . ?
O5 Li2 Li1 90.7(2) . . ?
O3 Li2 Li1 146.9(3) . . ?
N3 Li2 Li1 40.93(15) . . ?
N5 Li2 Li1 90.3(2) . . ?
Li5 Li2 Li1 91.63(19) . . ?
Li4 Li2 Li1 55.75(17) . . ?
O5 Li2 Li3 92.7(2) . . ?
O3 Li2 Li3 144.4(3) . . ?
N3 Li2 Li3 91.3(2) . . ?
N5 Li2 Li3 40.29(14) . . ?
Li5 Li2 Li3 57.78(17) . . ?
Li4 Li2 Li3 90.87(19) . . ?
Li1 Li2 Li3 60.26(16) . . ?
O5 Li2 H101 21.7(10) . . ?
O3 Li2 H101 83.9(10) . . ?
N3 Li2 H101 123.2(11) . . ?
N5 Li2 H101 131.1(11) . . ?
Li5 Li2 H101 56.3(10) . . ?
Li4 Li2 H101 53.0(10) . . ?
Li1 Li2 H101 108.2(10) . . ?
Li3 Li2 H101 112.3(10) . . ?
O4 Li3 O2 104.2(2) . . ?
O4 Li3 N5 118.2(3) . . ?
O2 Li3 N5 106.9(2) . . ?
O4 Li3 N1 120.7(3) . . ?
O2 Li3 N1 106.2(2) . . ?
N5 Li3 N1 99.6(2) . . ?
O4 Li3 Li6 41.60(16) . . ?
O2 Li3 Li6 119.2(2) . . ?
N5 Li3 Li6 132.4(3) . . ?
N1 Li3 Li6 79.1(2) . . ?
O4 Li3 Li5 40.40(15) . . ?
O2 Li3 Li5 122.1(2) . . ?
N5 Li3 Li5 77.93(19) . . ?
N1 Li3 Li5 130.4(3) . . ?
Li6 Li3 Li5 68.61(18) . . ?
O4 Li3 Li1 93.0(2) . . ?
O2 Li3 Li1 145.7(2) . . ?
N5 Li3 Li1 89.8(2) . . ?
N1 Li3 Li1 40.40(15) . . ?
Li6 Li3 Li1 58.40(17) . . ?
Li5 Li3 Li1 90.08(19) . . ?
O4 Li3 Li2 91.4(2) . . ?
O2 Li3 Li2 146.8(2) . . ?
N5 Li3 Li2 40.62(15) . . ?
N1 Li3 Li2 89.8(2) . . ?
Li6 Li3 Li2 91.9(2) . . ?
Li5 Li3 Li2 56.08(16) . . ?
Li1 Li3 Li2 59.45(16) . . ?
O4 Li3 H100 24.0(10) . . ?
O2 Li3 H100 80.9(11) . . ?
N5 Li3 H100 121.4(10) . . ?
N1 Li3 H100 134.8(10) . . ?
Li6 Li3 H100 59.9(11) . . ?
Li5 Li3 H100 52.5(10) . . ?
Li1 Li3 H100 116.0(11) . . ?
Li2 Li3 H100 108.4(11) . . ?
C39 O1 C36 106.5(3) . . ?
C39 O1 Li1 125.5(2) . . ?
C36 O1 Li1 120.3(3) . . ?
C43 O2 C40 104.8(3) . . ?
C43 O2 Li3 122.2(3) . . ?
C40 O2 Li3 126.7(3) . . ?
C44 O3 C47 105.7(3) . . ?
C44 O3 Li2 127.4(3) . . ?
C47 O3 Li2 117.9(3) . . ?
Li6 O4 Li5 116.7(3) . . ?
Li6 O4 Li3 96.6(2) . . ?
Li5 O4 Li3 99.1(2) . . ?
Li6 O4 Li4 80.9(2) . 3_557 ?
Li5 O4 Li4 80.8(2) . 3_557 ?
Li3 O4 Li4 177.0(3) . 3_557 ?
Li6 O4 H100 132(2) . . ?
Li5 O4 H100 109(3) . . ?
Li3 O4 H100 89(2) . . ?
Li4 O4 H100 94(2) 3_557 . ?
Li2 O5 Li5 96.5(2) . . ?
Li2 O5 Li4 99.6(2) . . ?
Li5 O5 Li4 117.7(3) . . ?
Li2 O5 Li6 177.5(3) . 3_557 ?
Li5 O5 Li6 81.2(2) . 3_557 ?
Li4 O5 Li6 80.6(2) . 3_557 ?
Li2 O5 H101 91(3) . . ?
Li5 O5 H101 124(3) . . ?
Li4 O5 H101 116(3) . . ?
Li6 O5 H101 91(3) 3_557 . ?
Li4 O6 Li1 95.5(2) . . ?
Li4 O6 Li6 117.9(3) . . ?
Li1 O6 Li6 99.6(2) . . ?
Li4 O6 Li5 80.9(2) . 3_557 ?
Li1 O6 Li5 176.2(3) . 3_557 ?
Li6 O6 Li5 80.8(2) . 3_557 ?
Li4 O6 H102 116(3) . . ?
Li1 O6 H102 90(3) . . ?
Li6 O6 H102 124(3) . . ?
Li5 O6 H102 93(3) 3_557 . ?
O6 Li4 O5 116.7(3) . . ?
O6 Li4 O4 99.0(2) . 3_557 ?
O5 Li4 O4 98.9(2) . 3_557 ?
O6 Li4 N4 115.6(3) . . ?
O5 Li4 N4 111.7(3) . . ?
O4 Li4 N4 112.8(3) 3_557 . ?
O6 Li4 Li6 117.4(3) . 3_557 ?
O5 Li4 Li6 51.86(18) . 3_557 ?
O4 Li4 Li6 47.00(17) 3_557 3_557 ?
N4 Li4 Li6 125.5(3) . 3_557 ?
O6 Li4 Li5 51.94(17) . 3_557 ?
O5 Li4 Li5 117.1(3) . 3_557 ?
O4 Li4 Li5 47.09(16) 3_557 3_557 ?
N4 Li4 Li5 129.1(3) . 3_557 ?
Li6 Li4 Li5 78.2(2) 3_557 3_557 ?
O6 Li4 Li1 42.30(16) . . ?
O5 Li4 Li1 99.5(2) . . ?
O4 Li4 Li1 141.3(3) 3_557 . ?
N4 Li4 Li1 91.3(2) . . ?
Li6 Li4 Li1 138.1(3) 3_557 . ?
Li5 Li4 Li1 94.2(2) 3_557 . ?
O6 Li4 Li2 99.9(2) . . ?
O5 Li4 Li2 40.06(15) . . ?
O4 Li4 Li2 138.9(3) 3_557 . ?
N4 Li4 Li2 91.0(2) . . ?
Li6 Li4 Li2 91.9(2) 3_557 . ?
Li5 Li4 Li2 136.6(3) 3_557 . ?
Li1 Li4 Li2 65.52(18) . . ?
O6 Li4 Li5 89.3(2) . . ?
O5 Li4 Li5 31.06(15) . . ?
O4 Li4 Li5 89.9(2) 3_557 . ?
N4 Li4 Li5 141.4(2) . . ?
Li6 Li4 Li5 50.57(18) 3_557 . ?
Li5 Li4 Li5 89.3(2) 3_557 . ?
Li1 Li4 Li5 88.68(19) . . ?
Li2 Li4 Li5 54.33(16) . . ?
O6 Li4 Li6 31.23(14) . . ?
O5 Li4 Li6 89.1(2) . . ?
O4 Li4 Li6 89.91(19) 3_557 . ?
N4 Li4 Li6 145.1(3) . . ?
Li6 Li4 Li6 89.4(2) 3_557 . ?
Li5 Li4 Li6 50.50(17) 3_557 . ?
Li1 Li4 Li6 56.76(16) . . ?
Li2 Li4 Li6 87.75(19) . . ?
Li5 Li4 Li6 59.23(16) . . ?
O4 Li5 O5 118.4(3) . . ?
O4 Li5 O6 99.2(2) . 3_557 ?
O5 Li5 O6 99.2(2) . 3_557 ?
O4 Li5 N6 112.0(3) . . ?
O5 Li5 N6 113.2(3) . . ?
O6 Li5 N6 113.2(3) 3_557 . ?
O4 Li5 Li4 52.10(18) . 3_557 ?
O5 Li5 Li4 118.7(3) . 3_557 ?
O6 Li5 Li4 47.13(17) 3_557 3_557 ?
N6 Li5 Li4 126.4(3) . 3_557 ?
O4 Li5 Li6 118.5(3) . 3_557 ?
O5 Li5 Li6 51.71(18) . 3_557 ?
O6 Li5 Li6 47.49(17) 3_557 3_557 ?
N6 Li5 Li6 127.8(3) . 3_557 ?
Li4 Li5 Li6 79.2(2) 3_557 3_557 ?
O4 Li5 Li2 100.9(2) . . ?
O5 Li5 Li2 41.72(15) . . ?
O6 Li5 Li2 140.9(3) 3_557 . ?
N6 Li5 Li2 89.5(2) . . ?
Li4 Li5 Li2 139.5(3) 3_557 . ?
Li6 Li5 Li2 93.4(2) 3_557 . ?
O4 Li5 Li3 40.54(15) . . ?
O5 Li5 Li3 100.2(2) . . ?
O6 Li5 Li3 139.7(3) 3_557 . ?
N6 Li5 Li3 90.7(2) . . ?
Li4 Li5 Li3 92.6(2) 3_557 . ?
Li6 Li5 Li3 137.4(3) 3_557 . ?
Li2 Li5 Li3 66.14(18) . . ?
O4 Li5 Li6 31.63(15) . . ?
O5 Li5 Li6 90.5(2) . . ?
O6 Li5 Li6 90.1(2) 3_557 . ?
N6 Li5 Li6 142.1(3) . . ?
Li4 Li5 Li6 50.87(17) 3_557 . ?
Li6 Li5 Li6 90.1(2) 3_557 . ?
Li2 Li5 Li6 89.82(19) . . ?
Li3 Li5 Li6 54.87(16) . . ?
O4 Li5 Li4 90.8(2) . . ?
O5 Li5 Li4 31.22(14) . . ?
O6 Li5 Li4 90.2(2) 3_557 . ?
N6 Li5 Li4 142.8(2) . . ?
Li4 Li5 Li4 90.7(2) 3_557 . ?
Li6 Li5 Li4 50.32(17) 3_557 . ?
Li2 Li5 Li4 56.48(16) . . ?
Li3 Li5 Li4 88.50(19) . . ?
Li6 Li5 Li4 60.45(16) . . ?
O4 Li5 H100 20.0(9) . . ?
O5 Li5 H100 137.3(10) . . ?
O6 Li5 H100 99.0(9) 3_557 . ?
N6 Li5 H100 94.2(10) . . ?
Li4 Li5 H100 55.1(9) 3_557 . ?
Li6 Li5 H100 132.0(9) 3_557 . ?
Li2 Li5 H100 111.0(9) . . ?
Li3 Li5 H100 45.0(9) . . ?
Li6 Li5 H100 51.2(10) . . ?
Li4 Li5 H100 110.8(10) . . ?
O4 Li6 O6 118.0(3) . . ?
O4 Li6 O5 99.6(2) . 3_557 ?
O6 Li6 O5 98.7(3) . 3_557 ?
O4 Li6 N2 113.1(3) . . ?
O6 Li6 N2 112.3(3) . . ?
O5 Li6 N2 113.4(3) 3_557 . ?
O4 Li6 Li4 52.12(18) . 3_557 ?
O6 Li6 Li4 118.3(3) . 3_557 ?
O5 Li6 Li4 47.49(17) 3_557 3_557 ?
N2 Li6 Li4 127.6(3) . 3_557 ?
O4 Li6 Li5 118.4(3) . 3_557 ?
O6 Li6 Li5 51.67(18) . 3_557 ?
O5 Li6 Li5 47.08(17) 3_557 3_557 ?
N2 Li6 Li5 126.9(3) . 3_557 ?
Li4 Li6 Li5 79.1(2) 3_557 3_557 ?
O4 Li6 Li3 41.82(15) . . ?
O6 Li6 Li3 100.2(2) . . ?
O5 Li6 Li3 141.4(3) 3_557 . ?
N2 Li6 Li3 89.8(2) . . ?
Li4 Li6 Li3 93.9(2) 3_557 . ?
Li5 Li6 Li3 138.4(3) 3_557 . ?
O4 Li6 Li1 99.9(2) . . ?
O6 Li6 Li1 40.01(15) . . ?
O5 Li6 Li1 138.7(3) 3_557 . ?
N2 Li6 Li1 91.5(2) . . ?
Li4 Li6 Li1 137.0(3) 3_557 . ?
Li5 Li6 Li1 91.6(2) 3_557 . ?
Li3 Li6 Li1 65.78(18) . . ?
O4 Li6 Li5 31.70(15) . . ?
O6 Li6 Li5 90.0(2) . . ?
O5 Li6 Li5 90.3(2) 3_557 . ?
N2 Li6 Li5 143.2(3) . . ?
Li4 Li6 Li5 50.88(17) 3_557 . ?
Li5 Li6 Li5 89.9(2) 3_557 . ?
Li3 Li6 Li5 56.52(16) . . ?
Li1 Li6 Li5 87.61(19) . . ?
O4 Li6 Li4 90.8(2) . . ?
O6 Li6 Li4 30.90(15) . . ?
O5 Li6 Li4 90.0(2) 3_557 . ?
N2 Li6 Li4 141.7(3) . . ?
Li4 Li6 Li4 90.6(2) 3_557 . ?
Li5 Li6 Li4 50.26(17) 3_557 . ?
Li3 Li6 Li4 89.39(19) . . ?
Li1 Li6 Li4 53.77(16) . . ?
Li5 Li6 Li4 60.32(16) . . ?
C1AA O C0AA 103.3(8) . . ?
C2AA C C1AA 106.6(10) . . ?
C2AA C HA 110.4 . . ?
C1AA C HA 110.4 . . ?
C2AA C HB 110.4 . . ?
C1AA C HB 110.4 . . ?
HA C HB 108.6 . . ?
C11A C10A C9A 99.0(11) . . ?
C11A C10A H10C 112 . . ?
C9A C10A H10C 112 . . ?
C11A C10A H10D 112 . . ?
C9A C10A H10D 112 . . ?
H10C C10A H10D 109.6 . . ?
C13A C8A C9A 97.4(10) . . ?
C13A C8A N2 102.9(9) . . ?
C9A C8A N2 96.9(8) . . ?
C13A C8A H8A 118.5 . . ?
C9A C8A H8A 118.5 . . ?
N2 C8A H8A 118.5 . . ?
C8B C13B C12B 105.1(5) . . ?
C8B C13B H13C 110.7 . . ?
C12B C13B H13C 110.7 . . ?
C8B C13B H13D 110.7 . . ?
C12B C13B H13D 110.7 . . ?
H13C C13B H13D 108.8 . . ?
C12B C11B C10B 109.9(6) . . ?
C12B C11B H11C 109.7 . . ?
C10B C11B H11C 109.7 . . ?
C12B C11B H11D 109.7 . . ?
C10B C11B H11D 109.7 . . ?
H11C C11B H11D 108.2 . . ?
C10B C9B C8B 104.2(4) . . ?
C10B C9B H9BA 110.9 . . ?
C8B C9B H9BA 110.9 . . ?
C10B C9B H9BB 110.9 . . ?
C8B C9B H9BB 110.9 . . ?
H9BA C9B H9BB 108.9 . . ?
C11B C12B C13B 116.2(6) . . ?
C11B C12B H12C 108.2 . . ?
C13B C12B H12C 108.2 . . ?
C11B C12B H12D 108.2 . . ?
C13B C12B H12D 108.2 . . ?
H12C C12B H12D 107.4 . . ?
C39 C38A C37A 105.7(6) . . ?
C39 C38A H38C 110.6 . . ?
C37A C38A H38C 110.6 . . ?
C39 C38A H38D 110.6 . . ?
C37A C38A H38D 110.6 . . ?
H38C C38A H38D 108.7 . . ?
C36 C37B C38B 100.6(13) . . ?
C36 C37B H37C 111.6 . . ?
C38B C37B H37C 111.6 . . ?
C36 C37B H37D 111.6 . . ?
C38B C37B H37D 111.6 . . ?
H37C C37B H37D 109.4 . . ?
C2AA C0AA O 102.8(9) . . ?
C2AA C0AA H0AA 111.2 . . ?
O C0AA H0AA 111.2 . . ?
C2AA C0AA H0AB 111.2 . . ?
O C0AA H0AB 111.2 . . ?
H0AA C0AA H0AB 109.1 . . ?
C C1AA O 111.9(9) . . ?
C C1AA H1AA 109.2 . . ?
O C1AA H1AA 109.2 . . ?
C C1AA H1AB 109.2 . . ?
O C1AA H1AB 109.2 . . ?
H1AA C1AA H1AB 107.9 . . ?
C C2AA C0AA 113.3(10) . . ?
C C2AA H2AA 108.9 . . ?
C0AA C2AA H2AA 108.9 . . ?
C C2AA H2AB 108.9 . . ?
C0AA C2AA H2AB 108.9 . . ?
H2AA C2AA H2AB 107.7 . . ?
C6AA O0AA C3AA 108.6(11) . . ?
O0AA C3AA C4AA 105.6(10) . . ?
O0AA C3AA H3AA 110.6 . . ?
C4AA C3AA H3AA 110.6 . . ?
O0AA C3AA H3AB 110.6 . . ?
C4AA C3AA H3AB 110.6 . . ?
H3AA C3AA H3AB 108.7 . . ?
C5AA C4AA C3AA 102.6(9) . . ?
C5AA C4AA H4AA 111.2 . . ?
C3AA C4AA H4AA 111.2 . . ?
C5AA C4AA H4AB 111.2 . . ?
C3AA C4AA H4AB 111.2 . . ?
H4AA C4AA H4AB 109.2 . . ?
C4AA C5AA C6AA 108.8(10) . . ?
C4AA C5AA H5AA 109.9 . . ?
C6AA C5AA H5AA 109.9 . . ?
C4AA C5AA H5AB 109.9 . . ?
C6AA C5AA H5AB 109.9 . . ?
H5AA C5AA H5AB 108.3 . . ?
O0AA C6AA C5AA 103.2(10) . . ?
O0AA C6AA H6AA 111.1 . . ?
C5AA C6AA H6AA 111.1 . . ?
O0AA C6AA H6AB 111.1 . . ?
C5AA C6AA H6AB 111.1 . . ?
H6AA C6AA H6AB 109.1 . . ?

loop_
_geom_bond_atom_site_label_1
_geom_bond_atom_site_label_2
_geom_bond_site_symmetry_2
_geom_bond_distance
_geom_bond_publ_flag
C1 C2 . 1.541(4) ?
C1 H1A . 0.98 ?
C1 H1B . 0.98 ?
C1 H1C . 0.98 ?
C2 C25 . 1.529(4) ?
C2 C14 . 1.530(4) ?
C2 C3 . 1.541(4) ?
C3 N1 . 1.364(4) ?
C3 C4 . 1.397(4) ?
C4 C5 . 1.384(5) ?
C4 H4 . 0.95 ?
C5 C6 . 1.379(4) ?
C5 H5 . 0.95 ?
C6 N1 . 1.380(4) ?
C6 C7 . 1.444(4) ?
C7 N2 . 1.291(4) ?
C7 H7 . 0.95 ?
C8B N2 . 1.465(5) ?
C8B C13B . 1.498(7) ?
C8B C9B . 1.605(8) ?
C8B H8B . 1 ?
C9A C8A . 1.579(17) ?
C9A C10A . 1.777(18) ?
C9A H9AA . 0.99 ?
C9A H9AB . 0.99 ?
C10B C11B . 1.529(9) ?
C10B C9B . 1.568(8) ?
C10B H10A . 0.99 ?
C10B H10B . 0.99 ?
C11A C10A . 1.417(18) ?
C11A C12A . 1.99(2) ?
C11A H11A . 0.99 ?
C11A H11B . 0.99 ?
C12A C13A . 1.430(17) ?
C12A H12A . 0.99 ?
C12A H12B . 0.99 ?
C13A C8A . 1.506(18) ?
C13A H13A . 0.99 ?
C13A H13B . 0.99 ?
C14 N3 . 1.371(4) ?
C14 C15 . 1.403(4) ?
C15 C16 . 1.399(4) ?
C15 H15 . 0.95 ?
C16 C17 . 1.384(4) ?
C16 H16 . 0.95 ?
C17 N3 . 1.394(4) ?
C17 C18 . 1.438(4) ?
C18 N4 . 1.282(4) ?
C18 H18 . 0.95 ?
C19 N4 . 1.474(4) ?
C19 C20 . 1.509(4) ?
C19 C24 . 1.520(5) ?
C19 H19 . 1 ?
C20 C21 . 1.545(5) ?
C20 H20A . 0.99 ?
C20 H20B . 0.99 ?
C21 C22 . 1.472(6) ?
C21 H21A . 0.99 ?
C21 H21B . 0.99 ?
C22 C23 . 1.518(6) ?
C22 H22A . 0.99 ?
C22 H22B . 0.99 ?
C23 C24 . 1.512(5) ?
C23 H23A . 0.99 ?
C23 H23B . 0.99 ?
C24 H24A . 0.99 ?
C24 H24B . 0.99 ?
C25 N5 . 1.370(4) ?
C25 C26 . 1.388(4) ?
C26 C27 . 1.389(5) ?
C26 H26 . 0.95 ?
C27 C28 . 1.381(4) ?
C27 H27 . 0.95 ?
C28 N5 . 1.394(4) ?
C28 C29 . 1.450(4) ?
C29 N6 . 1.278(4) ?
C29 H29 . 0.95 ?
C30 N6 . 1.476(4) ?
C30 C35 . 1.515(5) ?
C30 C31 . 1.520(5) ?
C30 H30 . 1 ?
C31 C32 . 1.528(5) ?
C31 H31A . 0.99 ?
C31 H31B . 0.99 ?
C32 C33 . 1.508(6) ?
C32 H32A . 0.99 ?
C32 H32B . 0.99 ?
C33 C34 . 1.516(6) ?
C33 H33A . 0.99 ?
C33 H33B . 0.99 ?
C34 C35 . 1.537(5) ?
C34 H34A . 0.99 ?
C34 H34B . 0.99 ?
C35 H35A . 0.99 ?
C35 H35B . 0.99 ?
C36 O1 . 1.431(4) ?
C36 C37B . 1.444(16) ?
C36 C37A . 1.525(7) ?
C36 H36A . 0.99 ?
C36 H36B . 0.99 ?
C36 H36C . 0.97 ?
C36 H36D . 0.97 ?
C37A C38A . 1.555(9) ?
C37A H37A . 0.99 ?
C37A H37B . 0.99 ?
C38B C37B . 1.610(17) ?
C38B C39 . 1.63(2) ?
C38B H38A . 0.99 ?
C38B H38B . 0.99 ?
C39 O1 . 1.426(4) ?
C39 C38A . 1.461(10) ?
C39 H39C . 0.99 ?
C39 H39D . 0.99 ?
C39 H39A . 0.97 ?
C39 H39B . 0.97 ?
C40 O2 . 1.441(4) ?
C40 C41 . 1.507(5) ?
C40 H40A . 0.99 ?
C40 H40B . 0.99 ?
C41 C42 . 1.489(6) ?
C41 H41A . 0.99 ?
C41 H41B . 0.99 ?
C42 C43 . 1.472(6) ?
C42 H42A . 0.99 ?
C42 H42B . 0.99 ?
C43 O2 . 1.421(4) ?
C43 H43A . 0.99 ?
C43 H43B . 0.99 ?
C44 O3 . 1.436(4) ?
C44 C45 . 1.521(5) ?
C44 H44A . 0.99 ?
C44 H44B . 0.99 ?
C45 C46 . 1.511(6) ?
C45 H45A . 0.99 ?
C45 H45B . 0.99 ?
C46 C47 . 1.431(6) ?
C46 H46A . 0.99 ?
C46 H46B . 0.99 ?
C47 O3 . 1.437(4) ?
C47 H47A . 0.99 ?
C47 H47B . 0.99 ?
N1 Li1 . 2.069(6) ?
N1 Li3 . 2.076(6) ?
N2 C8A . 1.664(11) ?
N2 Li6 . 2.061(6) ?
N3 Li2 . 2.052(6) ?
N3 Li1 . 2.072(6) ?
N4 Li4 . 2.078(6) ?
N5 Li3 . 2.065(5) ?
N5 Li2 . 2.079(6) ?
N6 Li5 . 2.062(6) ?
Li1 O6 . 1.920(5) ?
Li1 O1 . 2.058(6) ?
Li1 Li4 . 2.840(7) ?
Li1 Li6 . 2.945(7) ?
Li1 Li2 . 3.127(7) ?
Li1 Li3 . 3.153(7) ?
Li1 H102 . 2.12(4) ?
Li2 O5 . 1.917(5) ?
Li2 O3 . 2.050(5) ?
Li2 Li5 . 2.861(7) ?
Li2 Li4 . 2.936(7) ?
Li2 Li3 . 3.154(7) ?
Li2 H101 . 2.08(4) ?
Li3 O4 . 1.920(5) ?
Li3 O2 . 2.032(6) ?
Li3 Li6 . 2.860(7) ?
Li3 Li5 . 2.917(7) ?
Li3 H100 . 2.08(4) ?
O4 Li6 . 1.911(6) ?
O4 Li5 . 1.915(6) ?
O4 Li4 3_557 2.063(5) ?
O4 H100 . 0.84(4) ?
O5 Li5 . 1.919(6) ?
O5 Li4 . 1.928(6) ?
O5 Li6 3_557 2.057(6) ?
O5 H101 . 0.77(4) ?
O6 Li4 . 1.915(6) ?
O6 Li6 . 1.934(6) ?
O6 Li5 3_557 2.058(5) ?
O6 H102 . 0.91(4) ?
Li4 O4 3_557 2.063(5) ?
Li4 Li6 3_557 2.580(7) ?
Li4 Li5 3_557 2.581(7) ?
Li4 Li5 . 3.292(7) ?
Li4 Li6 . 3.297(8) ?
Li5 O6 3_557 2.058(5) ?
Li5 Li4 3_557 2.580(7) ?
Li5 Li6 3_557 2.590(7) ?
Li5 Li6 . 3.256(8) ?
Li5 H100 . 2.33(4) ?
Li6 O5 3_557 2.057(6) ?
Li6 Li4 3_557 2.580(7) ?
Li6 Li5 3_557 2.590(7) ?
O C1AA . 1.417(12) ?
O C0AA . 1.562(13) ?
C C2AA . 1.377(13) ?
C C1AA . 1.399(13) ?
C HA . 0.99 ?
C HB . 0.99 ?
C10A H10C . 0.99 ?
C10A H10D . 0.99 ?
C8A H8A . 1 ?
C13B C12B . 1.625(9) ?
C13B H13C . 0.99 ?
C13B H13D . 0.99 ?
C11B C12B . 1.320(10) ?
C11B H11C . 0.99 ?
C11B H11D . 0.99 ?
C9B H9BA . 0.99 ?
C9B H9BB . 0.99 ?
C12B H12C . 0.99 ?
C12B H12D . 0.99 ?
C38A H38C . 0.99 ?
C38A H38D . 0.99 ?
C37B H37C . 0.99 ?
C37B H37D . 0.99 ?
C0AA C2AA . 1.420(14) ?
C0AA H0AA . 0.99 ?
C0AA H0AB . 0.99 ?
C1AA H1AA . 0.99 ?
C1AA H1AB . 0.99 ?
C2AA H2AA . 0.99 ?
C2AA H2AB . 0.99 ?
O0AA C6AA . 1.394(15) ?
O0AA C3AA . 1.414(14) ?
C3AA C4AA . 1.558(15) ?
C3AA H3AA . 0.99 ?
C3AA H3AB . 0.99 ?
C4AA C5AA . 1.444(15) ?
C4AA H4AA . 0.99 ?
C4AA H4AB . 0.99 ?
C5AA C6AA . 1.530(16) ?
C5AA H5AA . 0.99 ?
C5AA H5AB . 0.99 ?
C6AA H6AA . 0.99 ?
C6AA H6AB . 0.99 ?

loop_
_geom_torsion_atom_site_label_1
_geom_torsion_atom_site_label_2
_geom_torsion_atom_site_label_3
_geom_torsion_atom_site_label_4
_geom_torsion
_geom_torsion_site_symmetry_1
_geom_torsion_site_symmetry_2
_geom_torsion_site_symmetry_3
_geom_torsion_site_symmetry_4
_geom_torsion_publ_flag
C25 C2 C3 N1 -64.4(4) . . . . ?
C14 C2 C3 N1 60.5(4) . . . . ?
C1 C2 C3 N1 177.4(3) . . . . ?
C25 C2 C3 C4 115.6(3) . . . . ?
C14 C2 C3 C4 -119.5(3) . . . . ?
C1 C2 C3 C4 -2.5(4) . . . . ?
N1 C3 C4 C5 -0.2(4) . . . . ?
C2 C3 C4 C5 179.8(3) . . . . ?
C3 C4 C5 C6 -0.1(4) . . . . ?
C4 C5 C6 N1 0.4(4) . . . . ?
C4 C5 C6 C7 177.9(3) . . . . ?
C5 C6 C7 N2 -174.2(4) . . . . ?
N1 C6 C7 N2 2.9(6) . . . . ?
C10A C11A C12A C13A 59.1(14) . . . . ?
C11A C12A C13A C8A -65.2(13) . . . . ?
C25 C2 C14 N3 58.7(4) . . . . ?
C3 C2 C14 N3 -66.5(4) . . . . ?
C1 C2 C14 N3 176.6(3) . . . . ?
C25 C2 C14 C15 -119.5(3) . . . . ?
C3 C2 C14 C15 115.3(3) . . . . ?
C1 C2 C14 C15 -1.6(4) . . . . ?
N3 C14 C15 C16 -0.5(4) . . . . ?
C2 C14 C15 C16 177.9(3) . . . . ?
C14 C15 C16 C17 0.7(4) . . . . ?
C15 C16 C17 N3 -0.6(4) . . . . ?
C15 C16 C17 C18 177.0(3) . . . . ?
C16 C17 C18 N4 -173.8(3) . . . . ?
N3 C17 C18 N4 3.4(5) . . . . ?
N4 C19 C20 C21 -179.9(3) . . . . ?
C24 C19 C20 C21 -54.5(4) . . . . ?
C19 C20 C21 C22 57.0(5) . . . . ?
C20 C21 C22 C23 -56.9(5) . . . . ?
C21 C22 C23 C24 56.6(5) . . . . ?
C22 C23 C24 C19 -56.4(5) . . . . ?
N4 C19 C24 C23 -174.4(3) . . . . ?
C20 C19 C24 C23 55.5(4) . . . . ?
C14 C2 C25 N5 -66.9(3) . . . . ?
C3 C2 C25 N5 57.7(4) . . . . ?
C1 C2 C25 N5 175.5(3) . . . . ?
C14 C2 C25 C26 112.9(3) . . . . ?
C3 C2 C25 C26 -122.4(3) . . . . ?
C1 C2 C25 C26 -4.7(4) . . . . ?
N5 C25 C26 C27 -0.5(4) . . . . ?
C2 C25 C26 C27 179.6(3) . . . . ?
C25 C26 C27 C28 0.5(4) . . . . ?
C26 C27 C28 N5 -0.3(4) . . . . ?
C26 C27 C28 C29 177.3(3) . . . . ?
C27 C28 C29 N6 -172.9(3) . . . . ?
N5 C28 C29 N6 4.4(5) . . . . ?
N6 C30 C31 C32 173.0(3) . . . . ?
C35 C30 C31 C32 -59.9(4) . . . . ?
C30 C31 C32 C33 58.7(4) . . . . ?
C31 C32 C33 C34 -55.0(5) . . . . ?
C32 C33 C34 C35 51.6(5) . . . . ?
N6 C30 C35 C34 -171.7(3) . . . . ?
C31 C30 C35 C34 56.9(4) . . . . ?
C33 C34 C35 C30 -52.4(5) . . . . ?
O1 C36 C37A C38A 32.5(7) . . . . ?
C37B C36 C37A C38A -72.3(13) . . . . ?
C37B C38B C39 O1 -51.8(14) . . . . ?
C37B C38B C39 C38A 77(4) . . . . ?
O2 C40 C41 C42 -16.6(5) . . . . ?
C40 C41 C42 C43 -5.7(5) . . . . ?
C41 C42 C43 O2 26.4(5) . . . . ?
O3 C44 C45 C46 19.4(5) . . . . ?
C44 C45 C46 C47 0.1(6) . . . . ?
C45 C46 C47 O3 -19.9(6) . . . . ?
C4 C3 N1 C6 0.4(3) . . . . ?
C2 C3 N1 C6 -179.6(3) . . . . ?
C4 C3 N1 Li1 129.4(3) . . . . ?
C2 C3 N1 Li1 -50.6(4) . . . . ?
C4 C3 N1 Li3 -123.1(3) . . . . ?
C2 C3 N1 Li3 56.9(3) . . . . ?
C5 C6 N1 C3 -0.5(4) . . . . ?
C7 C6 N1 C3 -177.8(3) . . . . ?
C5 C6 N1 Li1 -124.4(3) . . . . ?
C7 C6 N1 Li1 58.3(4) . . . . ?
C5 C6 N1 Li3 118.8(3) . . . . ?
C7 C6 N1 Li3 -58.6(4) . . . . ?
C6 C7 N2 C8B 177.8(3) . . . . ?
C6 C7 N2 C8A 163.8(5) . . . . ?
C6 C7 N2 Li6 -3.4(6) . . . . ?
C13B C8B N2 C7 27.4(6) . . . . ?
C9B C8B N2 C7 -90.4(5) . . . . ?
C13B C8B N2 C8A 56.4(9) . . . . ?
C9B C8B N2 C8A -61.5(9) . . . . ?
C13B C8B N2 Li6 -151.5(4) . . . . ?
C9B C8B N2 Li6 90.6(5) . . . . ?
C15 C14 N3 C17 0.2(3) . . . . ?
C2 C14 N3 C17 -178.3(3) . . . . ?
C15 C14 N3 Li2 130.0(3) . . . . ?
C2 C14 N3 Li2 -48.4(4) . . . . ?
C15 C14 N3 Li1 -123.4(3) . . . . ?
C2 C14 N3 Li1 58.1(3) . . . . ?
C16 C17 N3 C14 0.3(3) . . . . ?
C18 C17 N3 C14 -177.2(3) . . . . ?
C16 C17 N3 Li2 -125.1(3) . . . . ?
C18 C17 N3 Li2 57.5(4) . . . . ?
C16 C17 N3 Li1 117.8(3) . . . . ?
C18 C17 N3 Li1 -59.6(4) . . . . ?
C17 C18 N4 C19 174.1(3) . . . . ?
C17 C18 N4 Li4 -1.8(5) . . . . ?
C20 C19 N4 C18 28.9(4) . . . . ?
C24 C19 N4 C18 -97.4(3) . . . . ?
C20 C19 N4 Li4 -154.8(3) . . . . ?
C24 C19 N4 Li4 79.0(3) . . . . ?
C26 C25 N5 C28 0.3(3) . . . . ?
C2 C25 N5 C28 -179.8(3) . . . . ?
C26 C25 N5 Li3 131.5(3) . . . . ?
C2 C25 N5 Li3 -48.6(4) . . . . ?
C26 C25 N5 Li2 -121.0(3) . . . . ?
C2 C25 N5 Li2 58.9(3) . . . . ?
C27 C28 N5 C25 0.0(3) . . . . ?
C29 C28 N5 C25 -177.5(3) . . . . ?
C27 C28 N5 Li3 -127.2(3) . . . . ?
C29 C28 N5 Li3 55.3(4) . . . . ?
C27 C28 N5 Li2 116.5(3) . . . . ?
C29 C28 N5 Li2 -61.0(4) . . . . ?
C28 C29 N6 C30 176.7(3) . . . . ?
C28 C29 N6 Li5 -2.3(5) . . . . ?
C35 C30 N6 C29 -100.6(3) . . . . ?
C31 C30 N6 C29 26.9(4) . . . . ?
C35 C30 N6 Li5 78.4(3) . . . . ?
C31 C30 N6 Li5 -154.0(3) . . . . ?
C3 N1 Li1 O6 169.0(3) . . . . ?
C6 N1 Li1 O6 -69.7(4) . . . . ?
Li3 N1 Li1 O6 55.3(3) . . . . ?
C3 N1 Li1 O1 -76.3(3) . . . . ?
C6 N1 Li1 O1 45.0(3) . . . . ?
Li3 N1 Li1 O1 170.1(2) . . . . ?
C3 N1 Li1 N3 35.1(3) . . . . ?
C6 N1 Li1 N3 156.5(2) . . . . ?
Li3 N1 Li1 N3 -78.5(2) . . . . ?
C3 N1 Li1 Li4 120.2(3) . . . . ?
C6 N1 Li1 Li4 -118.5(3) . . . . ?
Li3 N1 Li1 Li4 6.6(4) . . . . ?
C3 N1 Li1 Li6 165.3(2) . . . . ?
C6 N1 Li1 Li6 -73.4(3) . . . . ?
Li3 N1 Li1 Li6 51.7(2) . . . . ?
C3 N1 Li1 Li2 74.5(2) . . . . ?
C6 N1 Li1 Li2 -164.1(2) . . . . ?
Li3 N1 Li1 Li2 -39.1(2) . . . . ?
C3 N1 Li1 Li3 113.6(3) . . . . ?
C6 N1 Li1 Li3 -125.0(3) . . . . ?
C14 N3 Li1 O6 -168.8(3) . . . . ?
C17 N3 Li1 O6 74.5(4) . . . . ?
Li2 N3 Li1 O6 -53.4(3) . . . . ?
C14 N3 Li1 O1 75.0(3) . . . . ?
C17 N3 Li1 O1 -41.8(3) . . . . ?
Li2 N3 Li1 O1 -169.6(2) . . . . ?
C14 N3 Li1 N1 -37.3(3) . . . . ?
C17 N3 Li1 N1 -154.0(2) . . . . ?
Li2 N3 Li1 N1 78.1(3) . . . . ?
C14 N3 Li1 Li4 -169.4(2) . . . . ?
C17 N3 Li1 Li4 73.8(3) . . . . ?
Li2 N3 Li1 Li4 -54.0(2) . . . . ?
C14 N3 Li1 Li6 -119.7(3) . . . . ?
C17 N3 Li1 Li6 123.6(3) . . . . ?
Li2 N3 Li1 Li6 -4.3(4) . . . . ?
C14 N3 Li1 Li2 -115.4(3) . . . . ?
C17 N3 Li1 Li2 127.9(3) . . . . ?
C14 N3 Li1 Li3 -76.9(2) . . . . ?
C17 N3 Li1 Li3 166.4(2) . . . . ?
Li2 N3 Li1 Li3 38.5(2) . . . . ?
C14 N3 Li2 O5 166.9(3) . . . . ?
C17 N3 Li2 O5 -70.7(4) . . . . ?
Li1 N3 Li2 O5 55.1(3) . . . . ?
C14 N3 Li2 O3 -75.4(3) . . . . ?
C17 N3 Li2 O3 46.9(3) . . . . ?
Li1 N3 Li2 O3 172.8(2) . . . . ?
C14 N3 Li2 N5 33.9(3) . . . . ?
C17 N3 Li2 N5 156.2(2) . . . . ?
Li1 N3 Li2 N5 -78.0(2) . . . . ?
C14 N3 Li2 Li5 118.7(3) . . . . ?
C17 N3 Li2 Li5 -119.0(3) . . . . ?
Li1 N3 Li2 Li5 6.9(4) . . . . ?
C14 N3 Li2 Li4 163.9(2) . . . . ?
C17 N3 Li2 Li4 -73.8(2) . . . . ?
Li1 N3 Li2 Li4 52.1(2) . . . . ?
C14 N3 Li2 Li1 111.8(3) . . . . ?
C17 N3 Li2 Li1 -125.9(3) . . . . ?
C14 N3 Li2 Li3 73.3(2) . . . . ?
C17 N3 Li2 Li3 -164.4(2) . . . . ?
Li1 N3 Li2 Li3 -38.5(2) . . . . ?
C25 N5 Li2 O5 -168.3(3) . . . . ?
C28 N5 Li2 O5 75.9(4) . . . . ?
Li3 N5 Li2 O5 -51.6(3) . . . . ?
C25 N5 Li2 O3 72.9(3) . . . . ?
C28 N5 Li2 O3 -42.9(3) . . . . ?
Li3 N5 Li2 O3 -170.4(2) . . . . ?
C25 N5 Li2 N3 -37.5(3) . . . . ?
C28 N5 Li2 N3 -153.3(2) . . . . ?
Li3 N5 Li2 N3 79.2(2) . . . . ?
C25 N5 Li2 Li5 -168.9(2) . . . . ?
C28 N5 Li2 Li5 75.3(2) . . . . ?
Li3 N5 Li2 Li5 -52.3(2) . . . . ?
C25 N5 Li2 Li4 -119.4(3) . . . . ?
C28 N5 Li2 Li4 124.8(3) . . . . ?
Li3 N5 Li2 Li4 -2.7(4) . . . . ?
C25 N5 Li2 Li1 -77.3(2) . . . . ?
C28 N5 Li2 Li1 166.9(2) . . . . ?
Li3 N5 Li2 Li1 39.3(2) . . . . ?
C25 N5 Li2 Li3 -116.7(3) . . . . ?
C28 N5 Li2 Li3 127.5(3) . . . . ?
O6 Li1 Li2 O5 3.4(2) . . . . ?
O1 Li1 Li2 O5 -115.2(4) . . . . ?
N1 Li1 Li2 O5 120.8(2) . . . . ?
N3 Li1 Li2 O5 -133.1(3) . . . . ?
Li4 Li1 Li2 O5 -21.52(18) . . . . ?
Li6 Li1 Li2 O5 43.7(2) . . . . ?
Li3 Li1 Li2 O5 92.7(2) . . . . ?
O6 Li1 Li2 O3 123.8(4) . . . . ?
O1 Li1 Li2 O3 5.3(8) . . . . ?
N1 Li1 Li2 O3 -118.7(4) . . . . ?
N3 Li1 Li2 O3 -12.7(4) . . . . ?
Li4 Li1 Li2 O3 98.9(5) . . . . ?
Li6 Li1 Li2 O3 164.1(4) . . . . ?
Li3 Li1 Li2 O3 -146.9(5) . . . . ?
O6 Li1 Li2 N3 136.5(3) . . . . ?
O1 Li1 Li2 N3 17.9(4) . . . . ?
N1 Li1 Li2 N3 -106.0(3) . . . . ?
Li4 Li1 Li2 N3 111.6(3) . . . . ?
Li6 Li1 Li2 N3 176.8(3) . . . . ?
Li3 Li1 Li2 N3 -134.2(2) . . . . ?
O6 Li1 Li2 N5 -117.5(2) . . . . ?
O1 Li1 Li2 N5 124.0(4) . . . . ?
N1 Li1 Li2 N5 0.0(2) . . . . ?
N3 Li1 Li2 N5 106.0(2) . . . . ?
Li4 Li1 Li2 N5 -142.4(2) . . . . ?
Li6 Li1 Li2 N5 -77.2(2) . . . . ?
Li3 Li1 Li2 N5 -28.17(16) . . . . ?
O6 Li1 Li2 Li5 -38.4(2) . . . . ?
O1 Li1 Li2 Li5 -157.0(4) . . . . ?
N1 Li1 Li2 Li5 79.1(2) . . . . ?
N3 Li1 Li2 Li5 -174.9(3) . . . . ?
Li4 Li1 Li2 Li5 -63.30(19) . . . . ?
Li6 Li1 Li2 Li5 1.9(2) . . . . ?
Li3 Li1 Li2 Li5 50.90(17) . . . . ?
O6 Li1 Li2 Li4 24.88(18) . . . . ?
O1 Li1 Li2 Li4 -93.7(5) . . . . ?
N1 Li1 Li2 Li4 142.4(2) . . . . ?
N3 Li1 Li2 Li4 -111.6(3) . . . . ?
Li6 Li1 Li2 Li4 65.18(19) . . . . ?
Li3 Li1 Li2 Li4 114.2(2) . . . . ?
O6 Li1 Li2 Li3 -89.3(2) . . . . ?
O1 Li1 Li2 Li3 152.1(5) . . . . ?
N1 Li1 Li2 Li3 28.16(16) . . . . ?
N3 Li1 Li2 Li3 134.2(2) . . . . ?
Li4 Li1 Li2 Li3 -114.2(2) . . . . ?
Li6 Li1 Li2 Li3 -49.03(17) . . . . ?
C25 N5 Li3 O4 166.6(3) . . . . ?
C28 N5 Li3 O4 -69.4(4) . . . . ?
Li2 N5 Li3 O4 54.4(3) . . . . ?
C25 N5 Li3 O2 -76.4(3) . . . . ?
C28 N5 Li3 O2 47.6(3) . . . . ?
Li2 N5 Li3 O2 171.4(2) . . . . ?
C25 N5 Li3 N1 33.9(3) . . . . ?
C28 N5 Li3 N1 157.9(2) . . . . ?
Li2 N5 Li3 N1 -78.3(2) . . . . ?
C25 N5 Li3 Li6 117.9(3) . . . . ?
C28 N5 Li3 Li6 -118.2(3) . . . . ?
Li2 N5 Li3 Li6 5.6(4) . . . . ?
C25 N5 Li3 Li5 163.4(2) . . . . ?
C28 N5 Li3 Li5 -72.6(3) . . . . ?
Li2 N5 Li3 Li5 51.2(2) . . . . ?
C25 N5 Li3 Li1 73.3(2) . . . . ?
C28 N5 Li3 Li1 -162.8(2) . . . . ?
Li2 N5 Li3 Li1 -39.0(2) . . . . ?
C25 N5 Li3 Li2 112.3(3) . . . . ?
C28 N5 Li3 Li2 -123.8(3) . . . . ?
C3 N1 Li3 O4 -167.9(3) . . . . ?
C6 N1 Li3 O4 74.7(4) . . . . ?
Li1 N1 Li3 O4 -52.9(3) . . . . ?
C3 N1 Li3 O2 74.2(3) . . . . ?
C6 N1 Li3 O2 -43.3(3) . . . . ?
Li1 N1 Li3 O2 -170.8(2) . . . . ?
C3 N1 Li3 N5 -36.7(3) . . . . ?
C6 N1 Li3 N5 -154.2(2) . . . . ?
Li1 N1 Li3 N5 78.3(2) . . . . ?
C3 N1 Li3 Li6 -168.3(2) . . . . ?
C6 N1 Li3 Li6 74.2(3) . . . . ?
Li1 N1 Li3 Li6 -53.3(2) . . . . ?
C3 N1 Li3 Li5 -119.0(3) . . . . ?
C6 N1 Li3 Li5 123.5(3) . . . . ?
Li1 N1 Li3 Li5 -4.0(3) . . . . ?
C3 N1 Li3 Li1 -115.0(3) . . . . ?
C6 N1 Li3 Li1 127.5(3) . . . . ?
C3 N1 Li3 Li2 -76.3(2) . . . . ?
C6 N1 Li3 Li2 166.2(2) . . . . ?
Li1 N1 Li3 Li2 38.7(2) . . . . ?
O6 Li1 Li3 O4 3.6(2) . . . . ?
O1 Li1 Li3 O4 119.0(4) . . . . ?
N1 Li1 Li3 O4 136.6(3) . . . . ?
N3 Li1 Li3 O4 -117.6(2) . . . . ?
Li4 Li1 Li3 O4 -38.6(2) . . . . ?
Li6 Li1 Li3 O4 24.28(19) . . . . ?
Li2 Li1 Li3 O4 -89.9(2) . . . . ?
O6 Li1 Li3 O2 -117.3(4) . . . . ?
O1 Li1 Li3 O2 -1.9(7) . . . . ?
N1 Li1 Li3 O2 15.8(4) . . . . ?
N3 Li1 Li3 O2 121.5(4) . . . . ?
Li4 Li1 Li3 O2 -159.5(4) . . . . ?
Li6 Li1 Li3 O2 -96.6(4) . . . . ?
Li2 Li1 Li3 O2 149.2(4) . . . . ?
O6 Li1 Li3 N5 121.8(2) . . . . ?
O1 Li1 Li3 N5 -122.8(4) . . . . ?
N1 Li1 Li3 N5 -105.1(2) . . . . ?
N3 Li1 Li3 N5 0.6(2) . . . . ?
Li4 Li1 Li3 N5 79.7(2) . . . . ?
Li6 Li1 Li3 N5 142.5(2) . . . . ?
Li2 Li1 Li3 N5 28.38(16) . . . . ?
O6 Li1 Li3 N1 -133.1(3) . . . . ?
O1 Li1 Li3 N1 -17.7(4) . . . . ?
N3 Li1 Li3 N1 105.8(3) . . . . ?
Li4 Li1 Li3 N1 -175.2(3) . . . . ?
Li6 Li1 Li3 N1 -112.4(3) . . . . ?
Li2 Li1 Li3 N1 133.5(2) . . . . ?
O6 Li1 Li3 Li6 -20.69(19) . . . . ?
O1 Li1 Li3 Li6 94.7(5) . . . . ?
N1 Li1 Li3 Li6 112.4(3) . . . . ?
N3 Li1 Li3 Li6 -141.9(2) . . . . ?
Li4 Li1 Li3 Li6 -62.8(2) . . . . ?
Li2 Li1 Li3 Li6 -114.1(2) . . . . ?
O6 Li1 Li3 Li5 43.9(2) . . . . ?
O1 Li1 Li3 Li5 159.3(4) . . . . ?
N1 Li1 Li3 Li5 177.0(3) . . . . ?
N3 Li1 Li3 Li5 -77.3(2) . . . . ?
Li4 Li1 Li3 Li5 1.7(2) . . . . ?
Li6 Li1 Li3 Li5 64.59(19) . . . . ?
Li2 Li1 Li3 Li5 -49.55(17) . . . . ?
O6 Li1 Li3 Li2 93.5(2) . . . . ?
O1 Li1 Li3 Li2 -151.2(5) . . . . ?
N1 Li1 Li3 Li2 -133.5(2) . . . . ?
N3 Li1 Li3 Li2 -27.73(16) . . . . ?
Li4 Li1 Li3 Li2 51.30(17) . . . . ?
Li6 Li1 Li3 Li2 114.1(2) . . . . ?
O5 Li2 Li3 O4 3.4(2) . . . . ?
O3 Li2 Li3 O4 -118.2(4) . . . . ?
N3 Li2 Li3 O4 120.7(2) . . . . ?
N5 Li2 Li3 O4 -134.2(3) . . . . ?
Li5 Li2 Li3 O4 -20.85(18) . . . . ?
Li4 Li2 Li3 O4 43.7(2) . . . . ?
Li1 Li2 Li3 O4 92.7(2) . . . . ?
O5 Li2 Li3 O2 122.4(4) . . . . ?
O3 Li2 Li3 O2 0.9(7) . . . . ?
N3 Li2 Li3 O2 -120.3(4) . . . . ?
N5 Li2 Li3 O2 -15.2(4) . . . . ?
Li5 Li2 Li3 O2 98.2(5) . . . . ?
Li4 Li2 Li3 O2 162.8(4) . . . . ?
Li1 Li2 Li3 O2 -148.3(5) . . . . ?
O5 Li2 Li3 N5 137.6(3) . . . . ?
O3 Li2 Li3 N5 16.0(4) . . . . ?
N3 Li2 Li3 N5 -105.1(2) . . . . ?
Li5 Li2 Li3 N5 113.4(3) . . . . ?
Li4 Li2 Li3 N5 178.0(3) . . . . ?
Li1 Li2 Li3 N5 -133.1(2) . . . . ?
O5 Li2 Li3 N1 -117.3(2) . . . . ?
O3 Li2 Li3 N1 121.1(4) . . . . ?
N3 Li2 Li3 N1 0.0(2) . . . . ?
N5 Li2 Li3 N1 105.1(2) . . . . ?
Li5 Li2 Li3 N1 -141.6(2) . . . . ?
Li4 Li2 Li3 N1 -77.0(2) . . . . ?
Li1 Li2 Li3 N1 -28.05(16) . . . . ?
O5 Li2 Li3 Li6 -38.2(2) . . . . ?
O3 Li2 Li3 Li6 -159.8(4) . . . . ?
N3 Li2 Li3 Li6 79.1(2) . . . . ?
N5 Li2 Li3 Li6 -175.8(3) . . . . ?
Li5 Li2 Li3 Li6 -62.46(19) . . . . ?
Li4 Li2 Li3 Li6 2.1(2) . . . . ?
Li1 Li2 Li3 Li6 51.05(18) . . . . ?
O5 Li2 Li3 Li5 24.24(19) . . . . ?
O3 Li2 Li3 Li5 -97.3(4) . . . . ?
N3 Li2 Li3 Li5 141.5(2) . . . . ?
N5 Li2 Li3 Li5 -113.4(3) . . . . ?
Li4 Li2 Li3 Li5 64.56(19) . . . . ?
Li1 Li2 Li3 Li5 113.5(2) . . . . ?
O5 Li2 Li3 Li1 -89.3(2) . . . . ?
O3 Li2 Li3 Li1 149.1(4) . . . . ?
N3 Li2 Li3 Li1 28.03(16) . . . . ?
N5 Li2 Li3 Li1 133.1(3) . . . . ?
Li5 Li2 Li3 Li1 -113.5(2) . . . . ?
Li4 Li2 Li3 Li1 -48.94(17) . . . . ?
C38A C39 O1 C36 28.3(5) . . . . ?
C38B C39 O1 C36 38.8(8) . . . . ?
C38A C39 O1 Li1 -120.8(5) . . . . ?
C38B C39 O1 Li1 -110.3(8) . . . . ?
C37B C36 O1 C39 -7.0(9) . . . . ?
C37A C36 O1 C39 -38.4(5) . . . . ?
C37B C36 O1 Li1 144.0(9) . . . . ?
C37A C36 O1 Li1 112.7(4) . . . . ?
O6 Li1 O1 C39 -74.0(3) . . . . ?
N1 Li1 O1 C39 161.7(3) . . . . ?
N3 Li1 O1 C39 54.2(4) . . . . ?
Li4 Li1 O1 C39 -31.8(4) . . . . ?
Li6 Li1 O1 C39 -113.0(3) . . . . ?
Li2 Li1 O1 C39 42.2(6) . . . . ?
Li3 Li1 O1 C39 173.7(4) . . . . ?
O6 Li1 O1 C36 140.8(3) . . . . ?
N1 Li1 O1 C36 16.5(4) . . . . ?
N3 Li1 O1 C36 -91.0(3) . . . . ?
Li4 Li1 O1 C36 -177.0(3) . . . . ?
Li6 Li1 O1 C36 101.7(3) . . . . ?
Li2 Li1 O1 C36 -103.0(5) . . . . ?
Li3 Li1 O1 C36 28.5(6) . . . . ?
C42 C43 O2 C40 -37.3(4) . . . . ?
C42 C43 O2 Li3 116.7(4) . . . . ?
C41 C40 O2 C43 33.4(4) . . . . ?
C41 C40 O2 Li3 -118.9(3) . . . . ?
O4 Li3 O2 C43 145.3(3) . . . . ?
N5 Li3 O2 C43 19.4(4) . . . . ?
N1 Li3 O2 C43 -86.3(3) . . . . ?
Li6 Li3 O2 C43 -172.6(3) . . . . ?
Li5 Li3 O2 C43 105.5(3) . . . . ?
Li1 Li3 O2 C43 -96.8(5) . . . . ?
Li2 Li3 O2 C43 29.6(6) . . . . ?
O4 Li3 O2 C40 -66.7(4) . . . . ?
N5 Li3 O2 C40 167.4(3) . . . . ?
N1 Li3 O2 C40 61.7(4) . . . . ?
Li6 Li3 O2 C40 -24.7(4) . . . . ?
Li5 Li3 O2 C40 -106.5(3) . . . . ?
Li1 Li3 O2 C40 51.2(5) . . . . ?
Li2 Li3 O2 C40 177.6(4) . . . . ?
C45 C44 O3 C47 -32.0(4) . . . . ?
C45 C44 O3 Li2 -177.8(3) . . . . ?
C46 C47 O3 C44 33.0(5) . . . . ?
C46 C47 O3 Li2 -177.4(4) . . . . ?
O5 Li2 O3 C44 -69.9(4) . . . . ?
N3 Li2 O3 C44 164.9(3) . . . . ?
N5 Li2 O3 C44 58.7(4) . . . . ?
Li5 Li2 O3 C44 -27.0(4) . . . . ?
Li4 Li2 O3 C44 -110.2(4) . . . . ?
Li1 Li2 O3 C44 173.5(4) . . . . ?
Li3 Li2 O3 C44 48.1(5) . . . . ?
O5 Li2 O3 C47 147.9(3) . . . . ?
N3 Li2 O3 C47 22.7(4) . . . . ?
N5 Li2 O3 C47 -83.4(4) . . . . ?
Li5 Li2 O3 C47 -169.2(3) . . . . ?
Li4 Li2 O3 C47 107.6(4) . . . . ?
Li1 Li2 O3 C47 31.3(6) . . . . ?
Li3 Li2 O3 C47 -94.1(5) . . . . ?
O2 Li3 O4 Li6 118.3(3) . . . . ?
N5 Li3 O4 Li6 -123.3(3) . . . . ?
N1 Li3 O4 Li6 -0.7(3) . . . . ?
Li5 Li3 O4 Li6 -118.4(3) . . . . ?
Li1 Li3 O4 Li6 -31.8(2) . . . . ?
Li2 Li3 O4 Li6 -91.3(2) . . . . ?
O2 Li3 O4 Li5 -123.3(3) . . . . ?
N5 Li3 O4 Li5 -4.9(3) . . . . ?
N1 Li3 O4 Li5 117.7(3) . . . . ?
Li6 Li3 O4 Li5 118.4(3) . . . . ?
Li1 Li3 O4 Li5 86.6(2) . . . . ?
Li2 Li3 O4 Li5 27.1(2) . . . . ?
O2 Li3 O4 Li4 149(5) . . . 3_557 ?
N5 Li3 O4 Li4 -92(5) . . . 3_557 ?
N1 Li3 O4 Li4 31(5) . . . 3_557 ?
Li6 Li3 O4 Li4 31(5) . . . 3_557 ?
Li5 Li3 O4 Li4 -87(5) . . . 3_557 ?
Li1 Li3 O4 Li4 -1(5) . . . 3_557 ?
Li2 Li3 O4 Li4 -60(5) . . . 3_557 ?
O3 Li2 O5 Li5 117.6(3) . . . . ?
N3 Li2 O5 Li5 -124.2(3) . . . . ?
N5 Li2 O5 Li5 -0.9(4) . . . . ?
Li4 Li2 O5 Li5 -119.6(3) . . . . ?
Li1 Li2 O5 Li5 -91.7(2) . . . . ?
Li3 Li2 O5 Li5 -31.4(2) . . . . ?
O3 Li2 O5 Li4 -122.8(3) . . . . ?
N3 Li2 O5 Li4 -4.6(3) . . . . ?
N5 Li2 O5 Li4 118.7(3) . . . . ?
Li5 Li2 O5 Li4 119.6(3) . . . . ?
Li1 Li2 O5 Li4 27.9(2) . . . . ?
Li3 Li2 O5 Li4 88.2(2) . . . . ?
O3 Li2 O5 Li6 142(6) . . . 3_557 ?
N3 Li2 O5 Li6 -100(6) . . . 3_557 ?
N5 Li2 O5 Li6 23(6) . . . 3_557 ?
Li5 Li2 O5 Li6 24(6) . . . 3_557 ?
Li4 Li2 O5 Li6 -95(6) . . . 3_557 ?
Li1 Li2 O5 Li6 -67(6) . . . 3_557 ?
Li3 Li2 O5 Li6 -7(6) . . . 3_557 ?
O1 Li1 O6 Li4 117.4(3) . . . . ?
N1 Li1 O6 Li4 -125.0(3) . . . . ?
N3 Li1 O6 Li4 -0.9(3) . . . . ?
Li6 Li1 O6 Li4 -119.5(3) . . . . ?
Li2 Li1 O6 Li4 -32.4(2) . . . . ?
Li3 Li1 O6 Li4 -92.7(2) . . . . ?
O1 Li1 O6 Li6 -123.1(3) . . . . ?
N1 Li1 O6 Li6 -5.5(3) . . . . ?
N3 Li1 O6 Li6 118.6(3) . . . . ?
Li4 Li1 O6 Li6 119.5(3) . . . . ?
Li2 Li1 O6 Li6 87.1(2) . . . . ?
Li3 Li1 O6 Li6 26.8(2) . . . . ?
O1 Li1 O6 Li5 140(4) . . . 3_557 ?
N1 Li1 O6 Li5 -102(4) . . . 3_557 ?
N3 Li1 O6 Li5 22(4) . . . 3_557 ?
Li4 Li1 O6 Li5 23(4) . . . 3_557 ?
Li6 Li1 O6 Li5 -97(4) . . . 3_557 ?
Li2 Li1 O6 Li5 -10(4) . . . 3_557 ?
Li3 Li1 O6 Li5 -70(4) . . . 3_557 ?
Li1 O6 Li4 O5 73.8(3) . . . . ?
Li6 O6 Li4 O5 -30.1(4) . . . . ?
Li5 O6 Li4 O5 -104.7(3) 3_557 . . . ?
Li1 O6 Li4 O4 178.6(2) . . . 3_557 ?
Li6 O6 Li4 O4 74.6(3) . . . 3_557 ?
Li5 O6 Li4 O4 0.1(2) 3_557 . . 3_557 ?
Li1 O6 Li4 N4 -60.6(3) . . . . ?
Li6 O6 Li4 N4 -164.6(2) . . . . ?
Li5 O6 Li4 N4 120.9(3) 3_557 . . . ?
Li1 O6 Li4 Li6 132.6(3) . . . 3_557 ?
Li6 O6 Li4 Li6 28.7(4) . . . 3_557 ?
Li5 O6 Li4 Li6 -45.9(3) 3_557 . . 3_557 ?
Li1 O6 Li4 Li5 178.5(2) . . . 3_557 ?
Li6 O6 Li4 Li5 74.5(3) . . . 3_557 ?
Li6 O6 Li4 Li1 -104.0(3) . . . . ?
Li5 O6 Li4 Li1 -178.5(2) 3_557 . . . ?
Li1 O6 Li4 Li2 35.3(2) . . . . ?
Li6 O6 Li4 Li2 -68.7(3) . . . . ?
Li5 O6 Li4 Li2 -143.2(2) 3_557 . . . ?
Li1 O6 Li4 Li5 88.9(2) . . . . ?
Li6 O6 Li4 Li5 -15.1(3) . . . . ?
Li5 O6 Li4 Li5 -89.65(19) 3_557 . . . ?
Li1 O6 Li4 Li6 104.0(3) . . . . ?
Li5 O6 Li4 Li6 -74.5(3) 3_557 . . . ?
Li2 O5 Li4 O6 -72.5(3) . . . . ?
Li5 O5 Li4 O6 30.1(4) . . . . ?
Li6 O5 Li4 O6 105.0(3) 3_557 . . . ?
Li2 O5 Li4 O4 -177.3(2) . . . 3_557 ?
Li5 O5 Li4 O4 -74.7(3) . . . 3_557 ?
Li6 O5 Li4 O4 0.1(2) 3_557 . . 3_557 ?
Li2 O5 Li4 N4 63.7(3) . . . . ?
Li5 O5 Li4 N4 166.3(2) . . . . ?
Li6 O5 Li4 N4 -118.8(3) 3_557 . . . ?
Li2 O5 Li4 Li6 -177.5(3) . . . 3_557 ?
Li5 O5 Li4 Li6 -74.8(3) . . . 3_557 ?
Li2 O5 Li4 Li5 -131.3(3) . . . 3_557 ?
Li5 O5 Li4 Li5 -28.7(4) . . . 3_557 ?
Li6 O5 Li4 Li5 46.2(3) 3_557 . . 3_557 ?
Li2 O5 Li4 Li1 -31.5(3) . . . . ?
Li5 O5 Li4 Li1 71.1(3) . . . . ?
Li6 O5 Li4 Li1 145.9(2) 3_557 . . . ?
Li5 O5 Li4 Li2 102.6(3) . . . . ?
Li6 O5 Li4 Li2 177.5(3) 3_557 . . . ?
Li2 O5 Li4 Li5 -102.6(3) . . . . ?
Li6 O5 Li4 Li5 74.8(3) 3_557 . . . ?
Li2 O5 Li4 Li6 -87.6(2) . . . . ?
Li5 O5 Li4 Li6 15.0(3) . . . . ?
Li6 O5 Li4 Li6 89.9(2) 3_557 . . . ?
C18 N4 Li4 O6 69.3(4) . . . . ?
C19 N4 Li4 O6 -106.7(3) . . . . ?
C18 N4 Li4 O5 -67.4(4) . . . . ?
C19 N4 Li4 O5 116.6(3) . . . . ?
C18 N4 Li4 O4 -177.7(3) . . . 3_557 ?
C19 N4 Li4 O4 6.3(4) . . . 3_557 ?
C18 N4 Li4 Li6 -125.2(3) . . . 3_557 ?
C19 N4 Li4 Li6 58.8(4) . . . 3_557 ?
C18 N4 Li4 Li5 129.9(3) . . . 3_557 ?
C19 N4 Li4 Li5 -46.1(4) . . . 3_557 ?
C18 N4 Li4 Li1 33.4(3) . . . . ?
C19 N4 Li4 Li1 -142.6(2) . . . . ?
C18 N4 Li4 Li2 -32.1(3) . . . . ?
C19 N4 Li4 Li2 151.8(2) . . . . ?
C18 N4 Li4 Li5 -56.1(5) . . . . ?
C19 N4 Li4 Li5 127.9(4) . . . . ?
C18 N4 Li4 Li6 55.4(5) . . . . ?
C19 N4 Li4 Li6 -120.7(4) . . . . ?
O1 Li1 Li4 O6 -77.7(3) . . . . ?
N1 Li1 Li4 O6 84.5(4) . . . . ?
N3 Li1 Li4 O6 179.2(3) . . . . ?
Li6 Li1 Li4 O6 36.98(19) . . . . ?
Li2 Li1 Li4 O6 141.3(3) . . . . ?
Li3 Li1 Li4 O6 88.8(2) . . . . ?
O6 Li1 Li4 O5 -119.6(3) . . . . ?
O1 Li1 Li4 O5 162.7(2) . . . . ?
N1 Li1 Li4 O5 -35.0(4) . . . . ?
N3 Li1 Li4 O5 59.6(2) . . . . ?
Li6 Li1 Li4 O5 -82.6(2) . . . . ?
Li2 Li1 Li4 O5 21.70(18) . . . . ?
Li3 Li1 Li4 O5 -30.8(2) . . . . ?
O6 Li1 Li4 O4 -2.2(4) . . . 3_557 ?
O1 Li1 Li4 O4 -79.9(5) . . . 3_557 ?
N1 Li1 Li4 O4 82.3(5) . . . 3_557 ?
N3 Li1 Li4 O4 177.0(4) . . . 3_557 ?
Li6 Li1 Li4 O4 34.8(4) . . . 3_557 ?
Li2 Li1 Li4 O4 139.1(5) . . . 3_557 ?
Li3 Li1 Li4 O4 86.6(4) . . . 3_557 ?
O6 Li1 Li4 N4 128.2(3) . . . . ?
O1 Li1 Li4 N4 50.5(3) . . . . ?
N1 Li1 Li4 N4 -147.2(3) . . . . ?
N3 Li1 Li4 N4 -52.6(2) . . . . ?
Li6 Li1 Li4 N4 165.2(2) . . . . ?
Li2 Li1 Li4 N4 -90.5(2) . . . . ?
Li3 Li1 Li4 N4 -143.0(2) . . . . ?
O6 Li1 Li4 Li6 -78.3(4) . . . 3_557 ?
O1 Li1 Li4 Li6 -156.0(3) . . . 3_557 ?
N1 Li1 Li4 Li6 6.3(6) . . . 3_557 ?
N3 Li1 Li4 Li6 100.9(4) . . . 3_557 ?
Li6 Li1 Li4 Li6 -41.3(4) . . . 3_557 ?
Li2 Li1 Li4 Li6 63.0(4) . . . 3_557 ?
Li3 Li1 Li4 Li6 10.5(4) . . . 3_557 ?
O6 Li1 Li4 Li5 -1.2(2) . . . 3_557 ?
O1 Li1 Li4 Li5 -78.9(3) . . . 3_557 ?
N1 Li1 Li4 Li5 83.4(4) . . . 3_557 ?
N3 Li1 Li4 Li5 178.0(2) . . . 3_557 ?
Li6 Li1 Li4 Li5 35.8(2) . . . 3_557 ?
Li2 Li1 Li4 Li5 140.1(2) . . . 3_557 ?
Li3 Li1 Li4 Li5 87.6(2) . . . 3_557 ?
O6 Li1 Li4 Li2 -141.3(3) . . . . ?
O1 Li1 Li4 Li2 141.0(3) . . . . ?
N1 Li1 Li4 Li2 -56.7(3) . . . . ?
N3 Li1 Li4 Li2 37.93(17) . . . . ?
Li6 Li1 Li4 Li2 -104.3(2) . . . . ?
Li3 Li1 Li4 Li2 -52.47(17) . . . . ?
O6 Li1 Li4 Li5 -90.4(2) . . . . ?
O1 Li1 Li4 Li5 -168.1(2) . . . . ?
N1 Li1 Li4 Li5 -5.8(4) . . . . ?
N3 Li1 Li4 Li5 88.85(19) . . . . ?
Li6 Li1 Li4 Li5 -53.37(17) . . . . ?
Li2 Li1 Li4 Li5 50.92(16) . . . . ?
Li3 Li1 Li4 Li5 -1.55(18) . . . . ?
O6 Li1 Li4 Li6 -36.98(19) . . . . ?
O1 Li1 Li4 Li6 -114.7(3) . . . . ?
N1 Li1 Li4 Li6 47.6(3) . . . . ?
N3 Li1 Li4 Li6 142.2(2) . . . . ?
Li2 Li1 Li4 Li6 104.3(2) . . . . ?
Li3 Li1 Li4 Li6 51.82(16) . . . . ?
O5 Li2 Li4 O6 120.2(3) . . . . ?
O3 Li2 Li4 O6 -165.3(3) . . . . ?
N3 Li2 Li4 O6 -64.0(2) . . . . ?
N5 Li2 Li4 O6 28.8(4) . . . . ?
Li5 Li2 Li4 O6 81.9(2) . . . . ?
Li1 Li2 Li4 O6 -25.30(18) . . . . ?
Li3 Li2 Li4 O6 27.1(2) . . . . ?
O3 Li2 Li4 O5 74.5(3) . . . . ?
N3 Li2 Li4 O5 175.8(3) . . . . ?
N5 Li2 Li4 O5 -91.3(4) . . . . ?
Li5 Li2 Li4 O5 -38.3(2) . . . . ?
Li1 Li2 Li4 O5 -145.5(3) . . . . ?
Li3 Li2 Li4 O5 -93.1(2) . . . . ?
O5 Li2 Li4 O4 4.0(4) . . . 3_557 ?
O3 Li2 Li4 O4 78.5(5) . . . 3_557 ?
N3 Li2 Li4 O4 179.8(4) . . . 3_557 ?
N5 Li2 Li4 O4 -87.4(5) . . . 3_557 ?
Li5 Li2 Li4 O4 -34.3(4) . . . 3_557 ?
Li1 Li2 Li4 O4 -141.5(4) . . . 3_557 ?
Li3 Li2 Li4 O4 -89.1(4) . . . 3_557 ?
O5 Li2 Li4 N4 -123.6(3) . . . . ?
O3 Li2 Li4 N4 -49.1(3) . . . . ?
N3 Li2 Li4 N4 52.2(2) . . . . ?
N5 Li2 Li4 N4 145.1(3) . . . . ?
Li5 Li2 Li4 N4 -161.9(2) . . . . ?
Li1 Li2 Li4 N4 91.0(2) . . . . ?
Li3 Li2 Li4 N4 143.3(2) . . . . ?
O5 Li2 Li4 Li6 2.0(2) . . . 3_557 ?
O3 Li2 Li4 Li6 76.5(3) . . . 3_557 ?
N3 Li2 Li4 Li6 177.8(2) . . . 3_557 ?
N5 Li2 Li4 Li6 -89.4(3) . . . 3_557 ?
Li5 Li2 Li4 Li6 -36.3(2) . . . 3_557 ?
Li1 Li2 Li4 Li6 -143.5(2) . . . 3_557 ?
Li3 Li2 Li4 Li6 -91.1(2) . . . 3_557 ?
O5 Li2 Li4 Li5 76.8(4) . . . 3_557 ?
O3 Li2 Li4 Li5 151.3(3) . . . 3_557 ?
N3 Li2 Li4 Li5 -107.4(4) . . . 3_557 ?
N5 Li2 Li4 Li5 -14.5(6) . . . 3_557 ?
Li5 Li2 Li4 Li5 38.5(4) . . . 3_557 ?
Li1 Li2 Li4 Li5 -68.7(4) . . . 3_557 ?
Li3 Li2 Li4 Li5 -16.3(4) . . . 3_557 ?
O5 Li2 Li4 Li1 145.5(3) . . . . ?
O3 Li2 Li4 Li1 -140.0(3) . . . . ?
N3 Li2 Li4 Li1 -38.70(17) . . . . ?
N5 Li2 Li4 Li1 54.1(3) . . . . ?
Li5 Li2 Li4 Li1 107.2(2) . . . . ?
Li3 Li2 Li4 Li1 52.38(18) . . . . ?
O5 Li2 Li4 Li5 38.3(2) . . . . ?
O3 Li2 Li4 Li5 112.8(3) . . . . ?
N3 Li2 Li4 Li5 -145.9(2) . . . . ?
N5 Li2 Li4 Li5 -53.1(3) . . . . ?
Li1 Li2 Li4 Li5 -107.2(2) . . . . ?
Li3 Li2 Li4 Li5 -54.81(17) . . . . ?
O5 Li2 Li4 Li6 91.3(2) . . . . ?
O3 Li2 Li4 Li6 165.7(3) . . . . ?
N3 Li2 Li4 Li6 -92.91(19) . . . . ?
N5 Li2 Li4 Li6 -0.1(3) . . . . ?
Li5 Li2 Li4 Li6 52.99(17) . . . . ?
Li1 Li2 Li4 Li6 -54.21(17) . . . . ?
Li3 Li2 Li4 Li6 -1.83(18) . . . . ?
Li6 O4 Li5 O5 30.8(4) . . . . ?
Li3 O4 Li5 O5 -71.3(3) . . . . ?
Li4 O4 Li5 O5 105.7(3) 3_557 . . . ?
Li6 O4 Li5 O6 -75.0(3) . . . 3_557 ?
Li3 O4 Li5 O6 -177.1(2) . . . 3_557 ?
Li4 O4 Li5 O6 -0.1(2) 3_557 . . 3_557 ?
Li6 O4 Li5 N6 165.3(2) . . . . ?
Li3 O4 Li5 N6 63.2(3) . . . . ?
Li4 O4 Li5 N6 -119.8(3) 3_557 . . . ?
Li6 O4 Li5 Li4 -74.9(3) . . . 3_557 ?
Li3 O4 Li5 Li4 -177.0(3) . . . 3_557 ?
Li6 O4 Li5 Li6 -28.6(4) . . . 3_557 ?
Li3 O4 Li5 Li6 -130.8(3) . . . 3_557 ?
Li4 O4 Li5 Li6 46.2(3) 3_557 . . 3_557 ?
Li6 O4 Li5 Li2 71.4(3) . . . . ?
Li3 O4 Li5 Li2 -30.7(3) . . . . ?
Li4 O4 Li5 Li2 146.2(2) 3_557 . . . ?
Li6 O4 Li5 Li3 102.1(3) . . . . ?
Li4 O4 Li5 Li3 177.0(3) 3_557 . . . ?
Li3 O4 Li5 Li6 -102.1(3) . . . . ?
Li4 O4 Li5 Li6 74.9(3) 3_557 . . . ?
Li6 O4 Li5 Li4 15.4(3) . . . . ?
Li3 O4 Li5 Li4 -86.7(2) . . . . ?
Li4 O4 Li5 Li4 90.3(2) 3_557 . . . ?
Li2 O5 Li5 O4 73.6(3) . . . . ?
Li4 O5 Li5 O4 -30.8(4) . . . . ?
Li6 O5 Li5 O4 -105.3(3) 3_557 . . . ?
Li2 O5 Li5 O6 179.4(2) . . . 3_557 ?
Li4 O5 Li5 O6 75.0(3) . . . 3_557 ?
Li6 O5 Li5 O6 0.4(2) 3_557 . . 3_557 ?
Li2 O5 Li5 N6 -60.4(3) . . . . ?
Li4 O5 Li5 N6 -164.8(2) . . . . ?
Li6 O5 Li5 N6 120.7(3) 3_557 . . . ?
Li2 O5 Li5 Li4 133.6(3) . . . 3_557 ?
Li4 O5 Li5 Li4 29.1(4) . . . 3_557 ?
Li6 O5 Li5 Li4 -45.4(3) 3_557 . . 3_557 ?
Li2 O5 Li5 Li6 179.0(3) . . . 3_557 ?
Li4 O5 Li5 Li6 74.5(3) . . . 3_557 ?
Li4 O5 Li5 Li2 -104.4(3) . . . . ?
Li6 O5 Li5 Li2 -179.0(3) 3_557 . . . ?
Li2 O5 Li5 Li3 34.9(3) . . . . ?
Li4 O5 Li5 Li3 -69.6(3) . . . . ?
Li6 O5 Li5 Li3 -144.1(2) 3_557 . . . ?
Li2 O5 Li5 Li6 89.2(2) . . . . ?
Li4 O5 Li5 Li6 -15.2(3) . . . . ?
Li6 O5 Li5 Li6 -89.8(2) 3_557 . . . ?
Li2 O5 Li5 Li4 104.4(3) . . . . ?
Li6 O5 Li5 Li4 -74.5(3) 3_557 . . . ?
C29 N6 Li5 O4 -67.5(4) . . . . ?
C30 N6 Li5 O4 113.5(3) . . . . ?
C29 N6 Li5 O5 69.4(4) . . . . ?
C30 N6 Li5 O5 -109.5(3) . . . . ?
C29 N6 Li5 O6 -178.7(3) . . . 3_557 ?
C30 N6 Li5 O6 2.4(4) . . . 3_557 ?
C29 N6 Li5 Li4 -125.8(4) . . . 3_557 ?
C30 N6 Li5 Li4 55.2(4) . . . 3_557 ?
C29 N6 Li5 Li6 128.1(3) . . . 3_557 ?
C30 N6 Li5 Li6 -50.9(4) . . . 3_557 ?
C29 N6 Li5 Li2 34.1(4) . . . . ?
C30 N6 Li5 Li2 -144.9(2) . . . . ?
C29 N6 Li5 Li3 -32.0(4) . . . . ?
C30 N6 Li5 Li3 149.0(2) . . . . ?
C29 N6 Li5 Li6 -55.0(5) . . . . ?
C30 N6 Li5 Li6 126.0(4) . . . . ?
C29 N6 Li5 Li4 56.4(5) . . . . ?
C30 N6 Li5 Li4 -122.5(4) . . . . ?
O5 Li2 Li5 O4 -120.7(3) . . . . ?
O3 Li2 Li5 O4 159.6(3) . . . . ?
N3 Li2 Li5 O4 -36.0(4) . . . . ?
N5 Li2 Li5 O4 58.5(2) . . . . ?
Li4 Li2 Li5 O4 -83.7(2) . . . . ?
Li1 Li2 Li5 O4 -31.5(2) . . . . ?
Li3 Li2 Li5 O4 21.30(18) . . . . ?
O3 Li2 Li5 O5 -79.7(3) . . . . ?
N3 Li2 Li5 O5 84.7(4) . . . . ?
N5 Li2 Li5 O5 179.2(3) . . . . ?
Li4 Li2 Li5 O5 37.0(2) . . . . ?
Li1 Li2 Li5 O5 89.2(2) . . . . ?
Li3 Li2 Li5 O5 142.0(3) . . . . ?
O5 Li2 Li5 O6 -0.9(4) . . . 3_557 ?
O3 Li2 Li5 O6 -80.6(5) . . . 3_557 ?
N3 Li2 Li5 O6 83.8(5) . . . 3_557 ?
N5 Li2 Li5 O6 178.3(4) . . . 3_557 ?
Li4 Li2 Li5 O6 36.1(4) . . . 3_557 ?
Li1 Li2 Li5 O6 88.3(4) . . . 3_557 ?
Li3 Li2 Li5 O6 141.1(4) . . . 3_557 ?
O5 Li2 Li5 N6 127.0(3) . . . . ?
O3 Li2 Li5 N6 47.3(3) . . . . ?
N3 Li2 Li5 N6 -148.3(3) . . . . ?
N5 Li2 Li5 N6 -53.8(2) . . . . ?
Li4 Li2 Li5 N6 164.0(2) . . . . ?
Li1 Li2 Li5 N6 -143.8(2) . . . . ?
Li3 Li2 Li5 N6 -91.0(2) . . . . ?
O5 Li2 Li5 Li4 -78.2(4) . . . 3_557 ?
O3 Li2 Li5 Li4 -157.9(3) . . . 3_557 ?
N3 Li2 Li5 Li4 6.5(6) . . . 3_557 ?
N5 Li2 Li5 Li4 101.0(4) . . . 3_557 ?
Li4 Li2 Li5 Li4 -41.2(4) . . . 3_557 ?
Li1 Li2 Li5 Li4 11.0(4) . . . 3_557 ?
Li3 Li2 Li5 Li4 63.8(4) . . . 3_557 ?
O5 Li2 Li5 Li6 -0.8(2) . . . 3_557 ?
O3 Li2 Li5 Li6 -80.5(3) . . . 3_557 ?
N3 Li2 Li5 Li6 83.9(4) . . . 3_557 ?
N5 Li2 Li5 Li6 178.4(2) . . . 3_557 ?
Li4 Li2 Li5 Li6 36.2(2) . . . 3_557 ?
Li1 Li2 Li5 Li6 88.4(2) . . . 3_557 ?
Li3 Li2 Li5 Li6 141.2(2) . . . 3_557 ?
O5 Li2 Li5 Li3 -142.0(3) . . . . ?
O3 Li2 Li5 Li3 138.3(3) . . . . ?
N3 Li2 Li5 Li3 -57.3(3) . . . . ?
N5 Li2 Li5 Li3 37.19(16) . . . . ?
Li4 Li2 Li5 Li3 -105.0(2) . . . . ?
Li1 Li2 Li5 Li3 -52.81(18) . . . . ?
O5 Li2 Li5 Li6 -90.9(2) . . . . ?
O3 Li2 Li5 Li6 -170.6(3) . . . . ?
N3 Li2 Li5 Li6 -6.2(4) . . . . ?
N5 Li2 Li5 Li6 88.30(19) . . . . ?
Li4 Li2 Li5 Li6 -53.88(18) . . . . ?
Li1 Li2 Li5 Li6 -1.70(19) . . . . ?
Li3 Li2 Li5 Li6 51.11(17) . . . . ?
O5 Li2 Li5 Li4 -37.0(2) . . . . ?
O3 Li2 Li5 Li4 -116.7(3) . . . . ?
N3 Li2 Li5 Li4 47.7(3) . . . . ?
N5 Li2 Li5 Li4 142.2(2) . . . . ?
Li1 Li2 Li5 Li4 52.19(17) . . . . ?
Li3 Li2 Li5 Li4 105.0(2) . . . . ?
O2 Li3 Li5 O4 73.1(3) . . . . ?
N5 Li3 Li5 O4 175.6(3) . . . . ?
N1 Li3 Li5 O4 -92.0(3) . . . . ?
Li6 Li3 Li5 O4 -38.8(2) . . . . ?
Li1 Li3 Li5 O4 -94.6(2) . . . . ?
Li2 Li3 Li5 O4 -146.7(3) . . . . ?
O4 Li3 Li5 O5 122.1(3) . . . . ?
O2 Li3 Li5 O5 -164.8(3) . . . . ?
N5 Li3 Li5 O5 -62.3(2) . . . . ?
N1 Li3 Li5 O5 30.1(4) . . . . ?
Li6 Li3 Li5 O5 83.3(2) . . . . ?
Li1 Li3 Li5 O5 27.6(2) . . . . ?
Li2 Li3 Li5 O5 -24.60(18) . . . . ?
O4 Li3 Li5 O6 4.5(4) . . . 3_557 ?
O2 Li3 Li5 O6 77.5(5) . . . 3_557 ?
N5 Li3 Li5 O6 -179.9(4) . . . 3_557 ?
N1 Li3 Li5 O6 -87.5(5) . . . 3_557 ?
Li6 Li3 Li5 O6 -34.4(4) . . . 3_557 ?
Li1 Li3 Li5 O6 -90.1(4) . . . 3_557 ?
Li2 Li3 Li5 O6 -142.3(4) . . . 3_557 ?
O4 Li3 Li5 N6 -124.1(3) . . . . ?
O2 Li3 Li5 N6 -51.0(3) . . . . ?
N5 Li3 Li5 N6 51.5(2) . . . . ?
N1 Li3 Li5 N6 143.9(3) . . . . ?
Li6 Li3 Li5 N6 -162.9(2) . . . . ?
Li1 Li3 Li5 N6 141.3(2) . . . . ?
Li2 Li3 Li5 N6 89.2(2) . . . . ?
O4 Li3 Li5 Li4 2.4(2) . . . 3_557 ?
O2 Li3 Li5 Li4 75.5(3) . . . 3_557 ?
N5 Li3 Li5 Li4 178.0(2) . . . 3_557 ?
N1 Li3 Li5 Li4 -89.6(3) . . . 3_557 ?
Li6 Li3 Li5 Li4 -36.5(2) . . . 3_557 ?
Li1 Li3 Li5 Li4 -92.2(2) . . . 3_557 ?
Li2 Li3 Li5 Li4 -144.3(2) . . . 3_557 ?
O4 Li3 Li5 Li6 79.3(4) . . . 3_557 ?
O2 Li3 Li5 Li6 152.4(3) . . . 3_557 ?
N5 Li3 Li5 Li6 -105.1(4) . . . 3_557 ?
N1 Li3 Li5 Li6 -12.7(5) . . . 3_557 ?
Li6 Li3 Li5 Li6 40.4(4) . . . 3_557 ?
Li1 Li3 Li5 Li6 -15.3(4) . . . 3_557 ?
Li2 Li3 Li5 Li6 -67.4(4) . . . 3_557 ?
O4 Li3 Li5 Li2 146.7(3) . . . . ?
O2 Li3 Li5 Li2 -140.2(3) . . . . ?
N5 Li3 Li5 Li2 -37.67(17) . . . . ?
N1 Li3 Li5 Li2 54.7(3) . . . . ?
Li6 Li3 Li5 Li2 107.9(2) . . . . ?
Li1 Li3 Li5 Li2 52.16(17) . . . . ?
O4 Li3 Li5 Li6 38.8(2) . . . . ?
O2 Li3 Li5 Li6 111.9(3) . . . . ?
N5 Li3 Li5 Li6 -145.5(2) . . . . ?
N1 Li3 Li5 Li6 -53.1(3) . . . . ?
Li1 Li3 Li5 Li6 -55.72(17) . . . . ?
Li2 Li3 Li5 Li6 -107.9(2) . . . . ?
O4 Li3 Li5 Li4 93.0(2) . . . . ?
O2 Li3 Li5 Li4 166.1(2) . . . . ?
N5 Li3 Li5 Li4 -91.33(19) . . . . ?
N1 Li3 Li5 Li4 1.1(3) . . . . ?
Li6 Li3 Li5 Li4 54.21(17) . . . . ?
Li1 Li3 Li5 Li4 -1.51(17) . . . . ?
Li2 Li3 Li5 Li4 -53.67(16) . . . . ?
O6 Li4 Li5 O4 -0.2(2) . . . . ?
O5 Li4 Li5 O4 153.2(3) . . . . ?
O4 Li4 Li5 O4 -99.2(2) 3_557 . . . ?
N4 Li4 Li5 O4 132.5(4) . . . . ?
Li6 Li4 Li5 O4 -127.4(3) 3_557 . . . ?
Li5 Li4 Li5 O4 -52.11(18) 3_557 . . . ?
Li1 Li4 Li5 O4 42.1(2) . . . . ?
Li2 Li4 Li5 O4 102.6(2) . . . . ?
Li6 Li4 Li5 O4 -9.22(16) . . . . ?
O6 Li4 Li5 O5 -153.4(3) . . . . ?
O4 Li4 Li5 O5 107.6(3) 3_557 . . . ?
N4 Li4 Li5 O5 -20.7(4) . . . . ?
Li6 Li4 Li5 O5 79.4(3) 3_557 . . . ?
Li5 Li4 Li5 O5 154.7(4) 3_557 . . . ?
Li1 Li4 Li5 O5 -111.1(3) . . . . ?
Li2 Li4 Li5 O5 -50.6(2) . . . . ?
Li6 Li4 Li5 O5 -162.4(3) . . . . ?
O6 Li4 Li5 O6 99.1(2) . . . 3_557 ?
O5 Li4 Li5 O6 -107.6(3) . . . 3_557 ?
O4 Li4 Li5 O6 0.0(2) 3_557 . . 3_557 ?
N4 Li4 Li5 O6 -128.2(4) . . . 3_557 ?
Li6 Li4 Li5 O6 -28.2(2) 3_557 . . 3_557 ?
Li5 Li4 Li5 O6 47.13(17) 3_557 . . 3_557 ?
Li1 Li4 Li5 O6 141.4(2) . . . 3_557 ?
Li2 Li4 Li5 O6 -158.2(3) . . . 3_557 ?
Li6 Li4 Li5 O6 90.0(2) . . . 3_557 ?
O6 Li4 Li5 N6 -129.9(4) . . . . ?
O5 Li4 Li5 N6 23.5(4) . . . . ?
O4 Li4 Li5 N6 131.1(4) 3_557 . . . ?
N4 Li4 Li5 N6 2.8(7) . . . . ?
Li6 Li4 Li5 N6 102.9(4) 3_557 . . . ?
Li5 Li4 Li5 N6 178.2(5) 3_557 . . . ?
Li1 Li4 Li5 N6 -87.6(4) . . . . ?
Li2 Li4 Li5 N6 -27.1(4) . . . . ?
Li6 Li4 Li5 N6 -138.9(4) . . . . ?
O6 Li4 Li5 Li4 51.95(17) . . . 3_557 ?
O5 Li4 Li5 Li4 -154.7(4) . . . 3_557 ?
O4 Li4 Li5 Li4 -47.09(16) 3_557 . . 3_557 ?
N4 Li4 Li5 Li4 -175.4(5) . . . 3_557 ?
Li6 Li4 Li5 Li4 -75.3(2) 3_557 . . 3_557 ?
Li5 Li4 Li5 Li4 0 3_557 . . 3_557 ?
Li1 Li4 Li5 Li4 94.3(2) . . . 3_557 ?
Li2 Li4 Li5 Li4 154.7(3) . . . 3_557 ?
Li6 Li4 Li5 Li4 42.89(16) . . . 3_557 ?
O6 Li4 Li5 Li6 127.3(3) . . . 3_557 ?
O5 Li4 Li5 Li6 -79.4(3) . . . 3_557 ?
O4 Li4 Li5 Li6 28.2(2) 3_557 . . 3_557 ?
N4 Li4 Li5 Li6 -100.0(4) . . . 3_557 ?
Li5 Li4 Li5 Li6 75.3(2) 3_557 . . 3_557 ?
Li1 Li4 Li5 Li6 169.6(3) . . . 3_557 ?
Li2 Li4 Li5 Li6 -130.0(3) . . . 3_557 ?
Li6 Li4 Li5 Li6 118.2(2) . . . 3_557 ?
O6 Li4 Li5 Li2 -102.7(2) . . . . ?
O5 Li4 Li5 Li2 50.6(2) . . . . ?
O4 Li4 Li5 Li2 158.2(3) 3_557 . . . ?
N4 Li4 Li5 Li2 30.0(4) . . . . ?
Li6 Li4 Li5 Li2 130.0(3) 3_557 . . . ?
Li5 Li4 Li5 Li2 -154.7(3) 3_557 . . . ?
Li1 Li4 Li5 Li2 -60.42(19) . . . . ?
Li6 Li4 Li5 Li2 -111.8(2) . . . . ?
O6 Li4 Li5 Li3 -40.6(2) . . . . ?
O5 Li4 Li5 Li3 112.7(3) . . . . ?
O4 Li4 Li5 Li3 -139.7(2) 3_557 . . . ?
N4 Li4 Li5 Li3 92.1(4) . . . . ?
Li6 Li4 Li5 Li3 -167.9(3) 3_557 . . . ?
Li5 Li4 Li5 Li3 -92.6(2) 3_557 . . . ?
Li1 Li4 Li5 Li3 1.67(19) . . . . ?
Li2 Li4 Li5 Li3 62.10(19) . . . . ?
Li6 Li4 Li5 Li3 -49.69(17) . . . . ?
O6 Li4 Li5 Li6 9.06(16) . . . . ?
O5 Li4 Li5 Li6 162.4(3) . . . . ?
O4 Li4 Li5 Li6 -90.0(2) 3_557 . . . ?
N4 Li4 Li5 Li6 141.8(4) . . . . ?
Li6 Li4 Li5 Li6 -118.2(2) 3_557 . . . ?
Li5 Li4 Li5 Li6 -42.89(16) 3_557 . . . ?
Li1 Li4 Li5 Li6 51.36(17) . . . . ?
Li2 Li4 Li5 Li6 111.8(2) . . . . ?
Li5 O4 Li6 O6 -30.6(4) . . . . ?
Li3 O4 Li6 O6 73.0(3) . . . . ?
Li4 O4 Li6 O6 -105.5(3) 3_557 . . . ?
Li5 O4 Li6 O5 74.7(3) . . . 3_557 ?
Li3 O4 Li6 O5 178.3(2) . . . 3_557 ?
Li4 O4 Li6 O5 -0.1(2) 3_557 . . 3_557 ?
Li5 O4 Li6 N2 -164.7(2) . . . . ?
Li3 O4 Li6 N2 -61.0(3) . . . . ?
Li4 O4 Li6 N2 120.5(3) 3_557 . . . ?
Li5 O4 Li6 Li4 74.8(3) . . . 3_557 ?
Li3 O4 Li6 Li4 178.4(2) . . . 3_557 ?
Li5 O4 Li6 Li5 28.6(4) . . . 3_557 ?
Li3 O4 Li6 Li5 132.2(3) . . . 3_557 ?
Li4 O4 Li6 Li5 -46.2(3) 3_557 . . 3_557 ?
Li5 O4 Li6 Li3 -103.6(3) . . . . ?
Li4 O4 Li6 Li3 -178.4(2) 3_557 . . . ?
Li5 O4 Li6 Li1 -68.7(3) . . . . ?
Li3 O4 Li6 Li1 34.9(3) . . . . ?
Li4 O4 Li6 Li1 -143.5(2) 3_557 . . . ?
Li3 O4 Li6 Li5 103.6(3) . . . . ?
Li4 O4 Li6 Li5 -74.8(3) 3_557 . . . ?
Li5 O4 Li6 Li4 -15.4(3) . . . . ?
Li3 O4 Li6 Li4 88.2(2) . . . . ?
Li4 O4 Li6 Li4 -90.2(2) 3_557 . . . ?
Li4 O6 Li6 O4 30.8(4) . . . . ?
Li1 O6 Li6 O4 -70.7(3) . . . . ?
Li5 O6 Li6 O4 105.4(3) 3_557 . . . ?
Li4 O6 Li6 O5 -75.0(3) . . . 3_557 ?
Li1 O6 Li6 O5 -176.6(2) . . . 3_557 ?
Li5 O6 Li6 O5 -0.4(2) 3_557 . . 3_557 ?
Li4 O6 Li6 N2 165.2(2) . . . . ?
Li1 O6 Li6 N2 63.6(3) . . . . ?
Li5 O6 Li6 N2 -120.2(3) 3_557 . . . ?
Li4 O6 Li6 Li4 -28.9(4) . . . 3_557 ?
Li1 O6 Li6 Li4 -130.5(3) . . . 3_557 ?
Li5 O6 Li6 Li4 45.6(3) 3_557 . . 3_557 ?
Li4 O6 Li6 Li5 -74.6(3) . . . 3_557 ?
Li1 O6 Li6 Li5 -176.1(3) . . . 3_557 ?
Li4 O6 Li6 Li3 71.2(3) . . . . ?
Li1 O6 Li6 Li3 -30.4(3) . . . . ?
Li5 O6 Li6 Li3 145.8(2) 3_557 . . . ?
Li4 O6 Li6 Li1 101.6(3) . . . . ?
Li5 O6 Li6 Li1 176.1(3) 3_557 . . . ?
Li4 O6 Li6 Li5 15.3(3) . . . . ?
Li1 O6 Li6 Li5 -86.3(2) . . . . ?
Li5 O6 Li6 Li5 89.9(2) 3_557 . . . ?
Li1 O6 Li6 Li4 -101.6(3) . . . . ?
Li5 O6 Li6 Li4 74.6(3) 3_557 . . . ?
C7 N2 Li6 O4 71.3(4) . . . . ?
C8B N2 Li6 O4 -109.8(3) . . . . ?
C8A N2 Li6 O4 -90.6(7) . . . . ?
C7 N2 Li6 O6 -65.3(4) . . . . ?
C8B N2 Li6 O6 113.6(3) . . . . ?
C8A N2 Li6 O6 132.7(6) . . . . ?
C7 N2 Li6 O5 -176.2(3) . . . 3_557 ?
C8B N2 Li6 O5 2.7(4) . . . 3_557 ?
C8A N2 Li6 O5 21.9(7) . . . 3_557 ?
C7 N2 Li6 Li4 130.4(4) . . . 3_557 ?
C8B N2 Li6 Li4 -50.7(4) . . . 3_557 ?
C8A N2 Li6 Li4 -31.5(8) . . . 3_557 ?
C7 N2 Li6 Li5 -123.3(4) . . . 3_557 ?
C8B N2 Li6 Li5 55.6(4) . . . 3_557 ?
C8A N2 Li6 Li5 74.8(7) . . . 3_557 ?
C7 N2 Li6 Li3 35.6(4) . . . . ?
C8B N2 Li6 Li3 -145.4(3) . . . . ?
C8A N2 Li6 Li3 -126.3(6) . . . . ?
C7 N2 Li6 Li1 -30.1(4) . . . . ?
C8B N2 Li6 Li1 148.8(3) . . . . ?
C8A N2 Li6 Li1 167.9(6) . . . . ?
C7 N2 Li6 Li5 57.9(6) . . . . ?
C8B N2 Li6 Li5 -123.2(4) . . . . ?
C8A N2 Li6 Li5 -104.0(7) . . . . ?
C7 N2 Li6 Li4 -53.1(6) . . . . ?
C8B N2 Li6 Li4 125.8(4) . . . . ?
C8A N2 Li6 Li4 145.0(7) . . . . ?
O2 Li3 Li6 O4 -78.0(3) . . . . ?
N5 Li3 Li6 O4 86.3(4) . . . . ?
N1 Li3 Li6 O4 179.4(3) . . . . ?
Li5 Li3 Li6 O4 37.75(19) . . . . ?
Li1 Li3 Li6 O4 141.8(3) . . . . ?
Li2 Li3 Li6 O4 90.0(2) . . . . ?
O4 Li3 Li6 O6 -120.9(3) . . . . ?
O2 Li3 Li6 O6 161.0(3) . . . . ?
N5 Li3 Li6 O6 -34.6(4) . . . . ?
N1 Li3 Li6 O6 58.5(2) . . . . ?
Li5 Li3 Li6 O6 -83.2(2) . . . . ?
Li1 Li3 Li6 O6 20.87(19) . . . . ?
Li2 Li3 Li6 O6 -31.0(2) . . . . ?
O4 Li3 Li6 O5 -2.7(4) . . . 3_557 ?
O2 Li3 Li6 O5 -80.7(5) . . . 3_557 ?
N5 Li3 Li6 O5 83.6(5) . . . 3_557 ?
N1 Li3 Li6 O5 176.7(4) . . . 3_557 ?
Li5 Li3 Li6 O5 35.1(4) . . . 3_557 ?
Li1 Li3 Li6 O5 139.1(5) . . . 3_557 ?
Li2 Li3 Li6 O5 87.3(4) . . . 3_557 ?
O4 Li3 Li6 N2 126.4(3) . . . . ?
O2 Li3 Li6 N2 48.4(3) . . . . ?
N5 Li3 Li6 N2 -147.3(3) . . . . ?
N1 Li3 Li6 N2 -54.2(2) . . . . ?
Li5 Li3 Li6 N2 164.2(2) . . . . ?
Li1 Li3 Li6 N2 -91.8(2) . . . . ?
Li2 Li3 Li6 N2 -143.6(2) . . . . ?
O4 Li3 Li6 Li4 -1.24(19) . . . 3_557 ?
O2 Li3 Li6 Li4 -79.3(3) . . . 3_557 ?
N5 Li3 Li6 Li4 85.1(4) . . . 3_557 ?
N1 Li3 Li6 Li4 178.2(2) . . . 3_557 ?
Li5 Li3 Li6 Li4 36.5(2) . . . 3_557 ?
Li1 Li3 Li6 Li4 140.6(3) . . . 3_557 ?
Li2 Li3 Li6 Li4 88.7(2) . . . 3_557 ?
O4 Li3 Li6 Li5 -79.2(4) . . . 3_557 ?
O2 Li3 Li6 Li5 -157.3(3) . . . 3_557 ?
N5 Li3 Li6 Li5 7.1(6) . . . 3_557 ?
N1 Li3 Li6 Li5 100.2(4) . . . 3_557 ?
Li5 Li3 Li6 Li5 -41.5(4) . . . 3_557 ?
Li1 Li3 Li6 Li5 62.6(4) . . . 3_557 ?
Li2 Li3 Li6 Li5 10.7(4) . . . 3_557 ?
O4 Li3 Li6 Li1 -141.8(3) . . . . ?
O2 Li3 Li6 Li1 140.2(3) . . . . ?
N5 Li3 Li6 Li1 -55.5(3) . . . . ?
N1 Li3 Li6 Li1 37.61(17) . . . . ?
Li5 Li3 Li6 Li1 -104.0(2) . . . . ?
Li2 Li3 Li6 Li1 -51.84(18) . . . . ?
O4 Li3 Li6 Li5 -37.75(19) . . . . ?
O2 Li3 Li6 Li5 -115.8(3) . . . . ?
N5 Li3 Li6 Li5 48.5(3) . . . . ?
N1 Li3 Li6 Li5 141.7(2) . . . . ?
Li1 Li3 Li6 Li5 104.0(2) . . . . ?
Li2 Li3 Li6 Li5 52.21(16) . . . . ?
O4 Li3 Li6 Li4 -91.8(2) . . . . ?
O2 Li3 Li6 Li4 -169.9(3) . . . . ?
N5 Li3 Li6 Li4 -5.5(4) . . . . ?
N1 Li3 Li6 Li4 87.57(19) . . . . ?
Li5 Li3 Li6 Li4 -54.08(17) . . . . ?
Li1 Li3 Li6 Li4 49.96(16) . . . . ?
Li2 Li3 Li6 Li4 -1.87(19) . . . . ?
O6 Li1 Li6 O4 122.2(3) . . . . ?
O1 Li1 Li6 O4 -165.9(3) . . . . ?
N1 Li1 Li6 O4 -62.8(2) . . . . ?
N3 Li1 Li6 O4 30.5(4) . . . . ?
Li4 Li1 Li6 O4 83.6(2) . . . . ?
Li2 Li1 Li6 O4 27.7(3) . . . . ?
Li3 Li1 Li6 O4 -24.75(19) . . . . ?
O1 Li1 Li6 O6 71.9(3) . . . . ?
N1 Li1 Li6 O6 175.0(3) . . . . ?
N3 Li1 Li6 O6 -91.7(4) . . . . ?
Li4 Li1 Li6 O6 -38.6(2) . . . . ?
Li2 Li1 Li6 O6 -94.5(2) . . . . ?
Li3 Li1 Li6 O6 -146.9(3) . . . . ?
O6 Li1 Li6 O5 5.1(4) . . . 3_557 ?
O1 Li1 Li6 O5 77.0(5) . . . 3_557 ?
N1 Li1 Li6 O5 -179.9(4) . . . 3_557 ?
N3 Li1 Li6 O5 -86.6(5) . . . 3_557 ?
Li4 Li1 Li6 O5 -33.5(4) . . . 3_557 ?
Li2 Li1 Li6 O5 -89.4(4) . . . 3_557 ?
Li3 Li1 Li6 O5 -141.8(4) . . . 3_557 ?
O6 Li1 Li6 N2 -124.0(3) . . . . ?
O1 Li1 Li6 N2 -52.1(3) . . . . ?
N1 Li1 Li6 N2 51.0(2) . . . . ?
N3 Li1 Li6 N2 144.3(3) . . . . ?
Li4 Li1 Li6 N2 -162.6(2) . . . . ?
Li2 Li1 Li6 N2 141.5(2) . . . . ?
Li3 Li1 Li6 N2 89.1(2) . . . . ?
O6 Li1 Li6 Li4 78.7(4) . . . 3_557 ?
O1 Li1 Li6 Li4 150.7(3) . . . 3_557 ?
N1 Li1 Li6 Li4 -106.3(4) . . . 3_557 ?
N3 Li1 Li6 Li4 -13.0(6) . . . 3_557 ?
Li4 Li1 Li6 Li4 40.2(4) . . . 3_557 ?
Li2 Li1 Li6 Li4 -15.8(4) . . . 3_557 ?
Li3 Li1 Li6 Li4 -68.2(4) . . . 3_557 ?
O6 Li1 Li6 Li5 3.0(2) . . . 3_557 ?
O1 Li1 Li6 Li5 74.9(3) . . . 3_557 ?
N1 Li1 Li6 Li5 178.0(2) . . . 3_557 ?
N3 Li1 Li6 Li5 -88.7(3) . . . 3_557 ?
Li4 Li1 Li6 Li5 -35.6(2) . . . 3_557 ?
Li2 Li1 Li6 Li5 -91.5(2) . . . 3_557 ?
Li3 Li1 Li6 Li5 -143.9(3) . . . 3_557 ?
O6 Li1 Li6 Li3 146.9(3) . . . . ?
O1 Li1 Li6 Li3 -141.1(3) . . . . ?
N1 Li1 Li6 Li3 -38.08(17) . . . . ?
N3 Li1 Li6 Li3 55.2(3) . . . . ?
Li4 Li1 Li6 Li3 108.4(2) . . . . ?
Li2 Li1 Li6 Li3 52.43(18) . . . . ?
O6 Li1 Li6 Li5 92.9(3) . . . . ?
O1 Li1 Li6 Li5 164.8(3) . . . . ?
N1 Li1 Li6 Li5 -92.17(19) . . . . ?
N3 Li1 Li6 Li5 1.1(4) . . . . ?
Li4 Li1 Li6 Li5 54.28(18) . . . . ?
Li2 Li1 Li6 Li5 -1.65(18) . . . . ?
Li3 Li1 Li6 Li5 -54.09(17) . . . . ?
O6 Li1 Li6 Li4 38.6(2) . . . . ?
O1 Li1 Li6 Li4 110.5(3) . . . . ?
N1 Li1 Li6 Li4 -146.4(2) . . . . ?
N3 Li1 Li6 Li4 -53.1(3) . . . . ?
Li2 Li1 Li6 Li4 -55.93(17) . . . . ?
Li3 Li1 Li6 Li4 -108.4(2) . . . . ?
O5 Li5 Li6 O4 -153.2(3) . . . . ?
O6 Li5 Li6 O4 107.6(3) 3_557 . . . ?
N6 Li5 Li6 O4 -22.5(4) . . . . ?
Li4 Li5 Li6 O4 79.1(3) 3_557 . . . ?
Li6 Li5 Li6 O4 155.1(4) 3_557 . . . ?
Li2 Li5 Li6 O4 -111.5(3) . . . . ?
Li3 Li5 Li6 O4 -51.0(2) . . . . ?
Li4 Li5 Li6 O4 -162.2(3) . . . . ?
O4 Li5 Li6 O6 153.2(3) . . . . ?
O5 Li5 Li6 O6 0.0(2) . . . . ?
O6 Li5 Li6 O6 -99.2(2) 3_557 . . . ?
N6 Li5 Li6 O6 130.8(4) . . . . ?
Li4 Li5 Li6 O6 -127.7(3) 3_557 . . . ?
Li6 Li5 Li6 O6 -51.67(18) 3_557 . . . ?
Li2 Li5 Li6 O6 41.8(2) . . . . ?
Li3 Li5 Li6 O6 102.3(2) . . . . ?
Li4 Li5 Li6 O6 -8.97(16) . . . . ?
O4 Li5 Li6 O5 -108.0(3) . . . 3_557 ?
O5 Li5 Li6 O5 98.8(2) . . . 3_557 ?
O6 Li5 Li6 O5 -0.4(2) 3_557 . . 3_557 ?
N6 Li5 Li6 O5 -130.5(4) . . . 3_557 ?
Li4 Li5 Li6 O5 -28.9(2) 3_557 . . 3_557 ?
Li6 Li5 Li6 O5 47.07(17) 3_557 . . 3_557 ?
Li2 Li5 Li6 O5 140.5(2) . . . 3_557 ?
Li3 Li5 Li6 O5 -159.0(3) . . . 3_557 ?
Li4 Li5 Li6 O5 89.8(2) . . . 3_557 ?
O4 Li5 Li6 N2 24.0(4) . . . . ?
O5 Li5 Li6 N2 -129.3(4) . . . . ?
O6 Li5 Li6 N2 131.5(4) 3_557 . . . ?
N6 Li5 Li6 N2 1.5(7) . . . . ?
Li4 Li5 Li6 N2 103.0(4) 3_557 . . . ?
Li6 Li5 Li6 N2 179.0(5) 3_557 . . . ?
Li2 Li5 Li6 N2 -87.5(4) . . . . ?
Li3 Li5 Li6 N2 -27.0(4) . . . . ?
Li4 Li5 Li6 N2 -138.3(4) . . . . ?
O4 Li5 Li6 Li4 -79.1(3) . . . 3_557 ?
O5 Li5 Li6 Li4 127.7(3) . . . 3_557 ?
O6 Li5 Li6 Li4 28.5(2) 3_557 . . 3_557 ?
N6 Li5 Li6 Li4 -101.6(4) . . . 3_557 ?
Li6 Li5 Li6 Li4 76.0(2) 3_557 . . 3_557 ?
Li2 Li5 Li6 Li4 169.4(3) . . . 3_557 ?
Li3 Li5 Li6 Li4 -130.1(3) . . . 3_557 ?
Li4 Li5 Li6 Li4 118.7(2) . . . 3_557 ?
O4 Li5 Li6 Li5 -155.1(4) . . . 3_557 ?
O5 Li5 Li6 Li5 51.71(18) . . . 3_557 ?
O6 Li5 Li6 Li5 -47.49(17) 3_557 . . 3_557 ?
N6 Li5 Li6 Li5 -177.5(5) . . . 3_557 ?
Li4 Li5 Li6 Li5 -76.0(2) 3_557 . . 3_557 ?
Li6 Li5 Li6 Li5 0.0010(10) 3_557 . . 3_557 ?
Li2 Li5 Li6 Li5 93.4(2) . . . 3_557 ?
Li3 Li5 Li6 Li5 153.9(3) . . . 3_557 ?
Li4 Li5 Li6 Li5 42.70(15) . . . 3_557 ?
O4 Li5 Li6 Li3 51.0(2) . . . . ?
O5 Li5 Li6 Li3 -102.2(2) . . . . ?
O6 Li5 Li6 Li3 158.6(3) 3_557 . . . ?
N6 Li5 Li6 Li3 28.5(4) . . . . ?
Li4 Li5 Li6 Li3 130.1(3) 3_557 . . . ?
Li6 Li5 Li6 Li3 -153.9(3) 3_557 . . . ?
Li2 Li5 Li6 Li3 -60.51(19) . . . . ?
Li4 Li5 Li6 Li3 -111.2(2) . . . . ?
O4 Li5 Li6 Li1 113.3(3) . . . . ?
O5 Li5 Li6 Li1 -39.9(2) . . . . ?
O6 Li5 Li6 Li1 -139.1(2) 3_557 . . . ?
N6 Li5 Li6 Li1 90.8(4) . . . . ?
Li4 Li5 Li6 Li1 -167.6(3) 3_557 . . . ?
Li6 Li5 Li6 Li1 -91.6(2) 3_557 . . . ?
Li2 Li5 Li6 Li1 1.8(2) . . . . ?
Li3 Li5 Li6 Li1 62.31(19) . . . . ?
Li4 Li5 Li6 Li1 -48.92(17) . . . . ?
O4 Li5 Li6 Li4 162.2(3) . . . . ?
O5 Li5 Li6 Li4 9.01(16) . . . . ?
O6 Li5 Li6 Li4 -90.2(2) 3_557 . . . ?
N6 Li5 Li6 Li4 139.8(4) . . . . ?
Li4 Li5 Li6 Li4 -118.7(2) 3_557 . . . ?
Li6 Li5 Li6 Li4 -42.70(15) 3_557 . . . ?
Li2 Li5 Li6 Li4 50.73(17) . . . . ?
Li3 Li5 Li6 Li4 111.2(2) . . . . ?
O6 Li4 Li6 O4 -153.1(3) . . . . ?
O5 Li4 Li6 O4 0.3(2) . . . . ?
O4 Li4 Li6 O4 99.1(2) 3_557 . . . ?
N4 Li4 Li6 O4 -128.3(4) . . . . ?
Li6 Li4 Li6 O4 52.13(18) 3_557 . . . ?
Li5 Li4 Li6 O4 127.4(3) 3_557 . . . ?
Li1 Li4 Li6 O4 -101.8(2) . . . . ?
Li2 Li4 Li6 O4 -39.8(2) . . . . ?
Li5 Li4 Li6 O4 9.23(16) . . . . ?
O5 Li4 Li6 O6 153.4(3) . . . . ?
O4 Li4 Li6 O6 -107.8(3) 3_557 . . . ?
N4 Li4 Li6 O6 24.8(4) . . . . ?
Li6 Li4 Li6 O6 -154.8(4) 3_557 . . . ?
Li5 Li4 Li6 O6 -79.5(3) 3_557 . . . ?
Li1 Li4 Li6 O6 51.3(2) . . . . ?
Li2 Li4 Li6 O6 113.3(3) . . . . ?
Li5 Li4 Li6 O6 162.3(3) . . . . ?
O6 Li4 Li6 O5 107.3(3) . . . 3_557 ?
O5 Li4 Li6 O5 -99.4(2) . . . 3_557 ?
O4 Li4 Li6 O5 -0.5(2) 3_557 . . 3_557 ?
N4 Li4 Li6 O5 132.1(4) . . . 3_557 ?
Li6 Li4 Li6 O5 -47.49(17) 3_557 . . 3_557 ?
Li5 Li4 Li6 O5 27.7(2) 3_557 . . 3_557 ?
Li1 Li4 Li6 O5 158.6(3) . . . 3_557 ?
Li2 Li4 Li6 O5 -139.4(2) . . . 3_557 ?
Li5 Li4 Li6 O5 -90.4(2) . . . 3_557 ?
O6 Li4 Li6 N2 -22.4(4) . . . . ?
O5 Li4 Li6 N2 130.9(4) . . . . ?
O4 Li4 Li6 N2 -130.2(4) 3_557 . . . ?
N4 Li4 Li6 N2 2.4(7) . . . . ?
Li6 Li4 Li6 N2 -177.2(5) 3_557 . . . ?
Li5 Li4 Li6 N2 -102.0(4) 3_557 . . . ?
Li1 Li4 Li6 N2 28.9(4) . . . . ?
Li2 Li4 Li6 N2 90.9(4) . . . . ?
Li5 Li4 Li6 N2 139.9(4) . . . . ?
O6 Li4 Li6 Li4 154.8(4) . . . 3_557 ?
O5 Li4 Li6 Li4 -51.86(18) . . . 3_557 ?
O4 Li4 Li6 Li4 47.00(17) 3_557 . . 3_557 ?
N4 Li4 Li6 Li4 179.6(5) . . . 3_557 ?
Li6 Li4 Li6 Li4 -0.002(2) 3_557 . . 3_557 ?
Li5 Li4 Li6 Li4 75.2(2) 3_557 . . 3_557 ?
Li1 Li4 Li6 Li4 -153.9(3) . . . 3_557 ?
Li2 Li4 Li6 Li4 -91.9(2) . . . 3_557 ?
Li5 Li4 Li6 Li4 -42.90(16) . . . 3_557 ?
O6 Li4 Li6 Li5 79.5(3) . . . 3_557 ?
O5 Li4 Li6 Li5 -127.1(3) . . . 3_557 ?
O4 Li4 Li6 Li5 -28.2(2) 3_557 . . 3_557 ?
N4 Li4 Li6 Li5 104.3(5) . . . 3_557 ?
Li6 Li4 Li6 Li5 -75.2(2) 3_557 . . 3_557 ?
Li1 Li4 Li6 Li5 130.9(3) . . . 3_557 ?
Li2 Li4 Li6 Li5 -167.2(3) . . . 3_557 ?
Li5 Li4 Li6 Li5 -118.1(2) . . . 3_557 ?
O6 Li4 Li6 Li3 -111.3(3) . . . . ?
O5 Li4 Li6 Li3 42.1(2) . . . . ?
O4 Li4 Li6 Li3 140.9(2) 3_557 . . . ?
N4 Li4 Li6 Li3 -86.5(4) . . . . ?
Li6 Li4 Li6 Li3 93.9(2) 3_557 . . . ?
Li5 Li4 Li6 Li3 169.2(3) 3_557 . . . ?
Li1 Li4 Li6 Li3 -59.9(2) . . . . ?
Li2 Li4 Li6 Li3 2.0(2) . . . . ?
Li5 Li4 Li6 Li3 51.04(17) . . . . ?
O6 Li4 Li6 Li1 -51.3(2) . . . . ?
O5 Li4 Li6 Li1 102.0(2) . . . . ?
O4 Li4 Li6 Li1 -159.1(3) 3_557 . . . ?
N4 Li4 Li6 Li1 -26.5(4) . . . . ?
Li6 Li4 Li6 Li1 153.9(3) 3_557 . . . ?
Li5 Li4 Li6 Li1 -130.9(3) 3_557 . . . ?
Li2 Li4 Li6 Li1 61.96(19) . . . . ?
Li5 Li4 Li6 Li1 111.0(2) . . . . ?
O6 Li4 Li6 Li5 -162.3(3) . . . . ?
O5 Li4 Li6 Li5 -8.97(16) . . . . ?
O4 Li4 Li6 Li5 89.9(2) 3_557 . . . ?
N4 Li4 Li6 Li5 -137.5(4) . . . . ?
Li6 Li4 Li6 Li5 42.89(16) 3_557 . . . ?
Li5 Li4 Li6 Li5 118.1(2) 3_557 . . . ?
Li1 Li4 Li6 Li5 -111.0(2) . . . . ?
Li2 Li4 Li6 Li5 -49.02(17) . . . . ?
C12A C11A C10A C9A -67.7(12) . . . . ?
C8A C9A C10A C11A 82.3(13) . . . . ?
C12A C13A C8A C9A 89.4(14) . . . . ?
C12A C13A C8A N2 -171.8(10) . . . . ?
C10A C9A C8A C13A -80.3(11) . . . . ?
C10A C9A C8A N2 175.7(7) . . . . ?
C7 N2 C8A C13A 120.8(8) . . . . ?
C8B N2 C8A C13A -35.1(8) . . . . ?
Li6 N2 C8A C13A -73.6(10) . . . . ?
C7 N2 C8A C9A -139.9(8) . . . . ?
C8B N2 C8A C9A 64.2(9) . . . . ?
Li6 N2 C8A C9A 25.7(11) . . . . ?
N2 C8B C13B C12B -178.6(5) . . . . ?
C9B C8B C13B C12B -60.5(6) . . . . ?
C9B C10B C11B C12B 62.7(8) . . . . ?
C11B C10B C9B C8B -65.6(7) . . . . ?
N2 C8B C9B C10B -167.8(4) . . . . ?
C13B C8B C9B C10B 68.5(6) . . . . ?
C10B C11B C12B C13B -59.2(9) . . . . ?
C8B C13B C12B C11B 60.1(8) . . . . ?
O1 C39 C38A C37A -6.5(8) . . . . ?
C38B C39 C38A C37A -61(4) . . . . ?
C36 C37A C38A C39 -15.7(8) . . . . ?
O1 C36 C37B C38B -28.5(17) . . . . ?
C37A C36 C37B C38B 56.1(14) . . . . ?
C39 C38B C37B C36 46.9(16) . . . . ?
C1AA O C0AA C2AA -13.2(17) . . . . ?
C2AA C C1AA O -10(2) . . . . ?
C0AA O C1AA C 14.2(17) . . . . ?
C1AA C C2AA C0AA 0(2) . . . . ?
O C0AA C2AA C 8(2) . . . . ?
C6AA O0AA C3AA C4AA 33(2) . . . . ?
O0AA C3AA C4AA C5AA -17(2) . . . . ?
C3AA C4AA C5AA C6AA -3(2) . . . . ?
C3AA O0AA C6AA C5AA -33(2) . . . . ?
C4AA C5AA C6AA O0AA 22(3) . . . . ?
